data_4131904
loop_
_publ_author_name
'Bing, Tan Yan'
'Kawai, Tsuyoshi'
'Yuasa, Junpei'

_publ_section_title
;
 Ligand-to-Ligand Interactions That Direct Formation of
 D<sub>2</sub>-Symmetrical Alternating Circular Helicate.
;
_journal_issue 10
_journal_name_full 'Journal of the American Chemical Society'
_journal_page_first 3683
_journal_page_last 3689
_journal_paper_doi 10.1021/jacs.7b12663
_journal_volume 140
_journal_year 2018
_chemical_absolute_configuration 'CHOOSE rm ad rmad syn or unk'
_chemical_formula_moiety 'C184 H128 F36 N12 O36 Yb4'
_chemical_formula_sum 'C184 H128 F36 N12 O36 Yb4'
_chemical_formula_weight 4459.20
_space_group_crystal_system monoclinic
_space_group_IT_number 5
_space_group_name_Hall 'C 2y'
_space_group_name_H-M_alt 'C 1 2 1'
_atom_sites_solution_hydrogens geom
_atom_sites_solution_primary direct
_atom_sites_solution_secondary difmap
_cell_angle_alpha 90.0000
_cell_angle_beta 102.275(7)
_cell_angle_gamma 90.0000
_cell_formula_units_Z 4
_cell_length_a 33.9451(6)
_cell_length_b 31.7821(6)
_cell_length_c 22.4739(4)
_cell_measurement_reflns_used 139822
_cell_measurement_temperature 123
_cell_measurement_theta_max 25.36
_cell_measurement_theta_min 3.02
_cell_volume 23691.6(10)
_computing_cell_refinement 'RAPID AUTO'
_computing_data_collection 'RAPID AUTO (Rigaku, ????)'
_computing_data_reduction 'RAPID AUTO'
_computing_molecular_graphics 'CrystalStructure 4.2'
_computing_publication_material 'CrystalStructure 4.2 (Rigaku, 2015)'
_computing_structure_refinement 'SHELXL Version 2014/7 (Sheldrick, 2008)'
_computing_structure_solution 'SHELXT Version 2014/5 (Sheldrick, 2014)'
_diffrn_ambient_temperature 123
_diffrn_detector_area_resol_mean 10.000
_diffrn_measured_fraction_theta_full 0.998
_diffrn_measured_fraction_theta_max 0.998
_diffrn_measurement_device_type 'Rigaku R-AXIS RAPID'
_diffrn_measurement_method \w
_diffrn_radiation_type 'Mo K\a'
_diffrn_radiation_wavelength 0.71075
_diffrn_reflns_av_R_equivalents 0.0637
_diffrn_reflns_Laue_measured_fraction_full 0.998
_diffrn_reflns_Laue_measured_fraction_max 0.998
_diffrn_reflns_limit_h_max 40
_diffrn_reflns_limit_h_min -40
_diffrn_reflns_limit_k_max 38
_diffrn_reflns_limit_k_min -38
_diffrn_reflns_limit_l_max 26
_diffrn_reflns_limit_l_min -27
_diffrn_reflns_number 162511
_diffrn_reflns_point_group_measured_fraction_full 0.993
_diffrn_reflns_point_group_measured_fraction_max 0.992
_diffrn_reflns_theta_full 25.242
_diffrn_reflns_theta_max 25.351
_diffrn_reflns_theta_min 3.013
_diffrn_standards_number 0
_exptl_absorpt_coefficient_mu 1.652
_exptl_absorpt_correction_T_max 0.952
_exptl_absorpt_correction_T_min 0.579
_exptl_absorpt_correction_type multi-scan
_exptl_absorpt_process_details 'ABSCOR (Rigaku, 1995)'
_exptl_crystal_colour colorless
_exptl_crystal_density_diffrn 1.250
_exptl_crystal_density_method 'not measured'
_exptl_crystal_description block
_exptl_crystal_F_000 8832.00
_exptl_crystal_size_max 0.150
_exptl_crystal_size_mid 0.100
_exptl_crystal_size_min 0.030
_refine_diff_density_max 1.90
_refine_diff_density_min -1.23
_refine_ls_abs_structure_details
;
 Flack x determined using 15389 quotients [(I+)-(I-)]/[(I+)+(I-)]
 (Parsons, Flack and Wagner, Acta Cryst. B69 (2013) 249-259).
;
_refine_ls_abs_structure_Flack 0.045(3)
_refine_ls_extinction_method none
_refine_ls_goodness_of_fit_ref 0.978
_refine_ls_hydrogen_treatment constr
_refine_ls_number_parameters 2483
_refine_ls_number_reflns 43016
_refine_ls_number_restraints 1
_refine_ls_R_factor_all 0.0460
_refine_ls_R_factor_gt 0.0387
_refine_ls_shift/su_max 0.001
_refine_ls_structure_factor_coef Fsqd
_refine_ls_weighting_details 'w = 1/[\s^2^(Fo^2^)+(0.0417P)^2^] where P=(Fo^2^+2Fc^2^)/3'
_refine_ls_weighting_scheme calc
_refine_ls_wR_factor_gt 0.0792
_refine_ls_wR_factor_ref 0.0813
_reflns_Friedel_coverage 0.951
_reflns_Friedel_fraction_full 0.988
_reflns_Friedel_fraction_max 0.987
_reflns_number_gt 37888
_reflns_number_total 43016
_reflns_threshold_expression F^2^>2.0\s(F^2^)
_cod_data_source_file '[(S)PhPybox]4(YbIII)4(BTP)6.cif'
_cod_data_source_block exp31
_cod_database_code 4131904

loop_
_space_group_symop_id
_space_group_symop_operation_xyz
1 +X,+Y,+Z
2 -X,+Y,-Z
3 1/2+X,1/2+Y,+Z
4 1/2-X,1/2+Y,-Z

loop_
_atom_site_label
_atom_site_type_symbol
_atom_site_fract_x
_atom_site_fract_y
_atom_site_fract_z
_atom_site_U_iso_or_equiv
_atom_site_adp_type
_atom_site_occupancy
_atom_site_site_symmetry_order
_atom_site_calc_flag
_atom_site_refinement_flags_posn
_atom_site_refinement_flags_adp
_atom_site_refinement_flags_occupancy
_atom_site_disorder_assembly
_atom_site_disorder_group
Yb1 Yb 0.35074(2) 0.44330(2) 0.08188(2) 0.03021(8) Uani 1 1 d . . . . .
Yb2 Yb 0.34982(2) 0.75586(2) 0.08010(2) 0.03717(9) Uani 1 1 d . . . . .
Yb3 Yb 0.63287(2) 0.22491(2) 0.44066(2) 0.03883(9) Uani 1 1 d . . . . .
Yb4 Yb 0.62694(2) 0.58747(2) 0.42373(2) 0.03111(8) Uani 1 1 d . . . . .
F1 F 0.45834(15) 0.39848(17) 0.2749(2) 0.0626(14) Uani 1 1 d . . . . .
F2 F 0.50638(14) 0.42516(14) 0.2415(3) 0.0597(14) Uani 1 1 d . . . . .
F3 F 0.47552(16) 0.37188(15) 0.1969(2) 0.0601(14) Uani 1 1 d . . . . .
F4 F 0.2148(2) 0.4963(3) 0.0675(6) 0.162(4) Uani 1 1 d . . . . .
F5 F 0.2200(2) 0.5584(3) 0.0543(4) 0.122(3) Uani 1 1 d . . . . .
F6 F 0.2408(2) 0.5327(5) 0.1402(3) 0.187(6) Uani 1 1 d . . . . .
F7 F 0.38237(17) 0.29735(15) 0.1110(2) 0.0617(14) Uani 1 1 d . . . . .
F8 F 0.43987(16) 0.29633(16) 0.0888(3) 0.0824(19) Uani 1 1 d . . . . .
F9 F 0.38722(17) 0.29074(15) 0.0189(2) 0.0620(14) Uani 1 1 d . . . . .
F10 F 0.2450(2) 0.6643(4) 0.1461(4) 0.166(5) Uani 1 1 d . . . . .
F11 F 0.2702(3) 0.7020(2) 0.2171(5) 0.146(4) Uani 1 1 d . . . . .
F12 F 0.2836(2) 0.6394(2) 0.2232(3) 0.100(2) Uani 1 1 d . . . . .
F13 F 0.36692(18) 0.82984(16) -0.1074(3) 0.0684(15) Uani 1 1 d . . . . .
F14 F 0.31334(16) 0.80029(18) -0.1542(2) 0.0668(15) Uani 1 1 d . . . . .
F15 F 0.37065(16) 0.77634(16) -0.1640(2) 0.0603(13) Uani 1 1 d . . . . .
F16 F 0.36886(19) 0.9089(2) 0.0602(4) 0.121(3) Uani 1 1 d . . . . .
F17 F 0.4249(5) 0.9098(3) 0.0480(10) 0.288(11) Uani 1 1 d . . . . .
F18 F 0.4166(5) 0.9007(3) 0.1237(8) 0.320(13) Uani 1 1 d . . . . .
F19 F 0.75476(17) 0.32084(18) 0.3648(3) 0.0766(17) Uani 1 1 d . . . . .
F20 F 0.73304(19) 0.2660(2) 0.3179(3) 0.091(2) Uani 1 1 d . . . . .
F21 F 0.77061(17) 0.2624(2) 0.4070(3) 0.102(2) Uani 1 1 d . . . . .
F22 F 0.76549(16) 0.51923(18) 0.3962(3) 0.0725(16) Uani 1 1 d . . . . .
F23 F 0.73920(16) 0.56214(17) 0.3268(2) 0.0605(14) Uani 1 1 d . . . . .
F24 F 0.73038(19) 0.4970(2) 0.3107(3) 0.093(2) Uani 1 1 d . . . . .
F25 F 0.73887(15) 0.27382(15) 0.6382(2) 0.0617(14) Uani 1 1 d . . . . .
F26 F 0.71113(13) 0.33478(14) 0.6314(2) 0.0553(13) Uani 1 1 d . . . . .
F27 F 0.74085(14) 0.31275(15) 0.5622(2) 0.0577(13) Uani 1 1 d . . . . .
F28 F 0.4440(4) 0.0933(3) 0.5267(5) 0.208(7) Uani 1 1 d . . . . .
F29 F 0.4363(3) 0.0910(3) 0.6116(6) 0.191(6) Uani 1 1 d . . . . .
F30 F 0.49270(18) 0.1026(2) 0.5984(4) 0.125(3) Uani 1 1 d . . . . .
F31 F 0.5833(2) 0.5444(2) 0.1920(2) 0.0862(19) Uani 1 1 d . . . . .
F32 F 0.56917(18) 0.48358(18) 0.2165(2) 0.0810(19) Uani 1 1 d . . . . .
F33 F 0.62958(16) 0.5049(2) 0.2360(2) 0.0788(18) Uani 1 1 d . . . . .
F34 F 0.4740(5) 0.7063(4) 0.5052(9) 0.119(8) Uani 0.503(15) 1 d . . P A 1
F35 F 0.4214(11) 0.7255(11) 0.5300(17) 0.073(9) Uani 0.503(15) 1 d . . P A 1
F36 F 0.4193(12) 0.7083(9) 0.4348(13) 0.168(18) Uani 0.503(15) 1 d . . P A 1
C178 C 0.4338(11) 0.7017(9) 0.4944(14) 0.069(8) Uani 0.503(15) 1 d . . P A 1
F37 F 0.3786(3) 0.7144(4) 0.4611(7) 0.086(5) Uani 0.497(15) 1 d . . P A 2
F38 F 0.4362(12) 0.7225(13) 0.5244(15) 0.100(15) Uani 0.497(15) 1 d . . P A 2
F39 F 0.4315(6) 0.7104(6) 0.4326(14) 0.068(7) Uani 0.497(15) 1 d . . P A 2
C179 C 0.4176(8) 0.6993(8) 0.4761(15) 0.049(7) Uiso 0.497(15) 1 d . . P A 2
O1 O 0.27731(17) 0.38954(17) 0.2150(2) 0.0475(14) Uani 1 1 d . . . . .
O2 O 0.26497(16) 0.41282(17) -0.1019(2) 0.0454(14) Uani 1 1 d . . . . .
O3 O 0.40558(15) 0.41898(14) 0.1636(2) 0.0345(12) Uani 1 1 d . . . . .
O4 O 0.38229(14) 0.49903(15) 0.1365(2) 0.0316(11) Uani 1 1 d . . . . .
O5 O 0.29476(15) 0.48373(15) 0.0882(2) 0.0365(12) Uani 1 1 d . . . . .
O6 O 0.34876(15) 0.50425(15) 0.0188(2) 0.0354(12) Uani 1 1 d . . . . .
O7 O 0.36709(15) 0.37356(16) 0.0677(2) 0.0351(12) Uani 1 1 d . . . . .
O8 O 0.40569(13) 0.44576(16) 0.0415(2) 0.0326(11) Uani 1 1 d . . . . .
O9 O 0.39380(19) 0.7909(2) 0.2849(3) 0.0577(16) Uani 1 1 d . . . . .
O10 O 0.21978(16) 0.80816(18) 0.0492(3) 0.0518(15) Uani 1 1 d . . . . .
O11 O 0.38702(16) 0.69523(15) 0.1195(2) 0.0406(13) Uani 1 1 d . . . . .
O12 O 0.30962(16) 0.71587(17) 0.1298(2) 0.0462(13) Uani 1 1 d . . . . .
O13 O 0.33705(14) 0.70097(16) 0.0133(2) 0.0382(12) Uani 1 1 d . . . . .
O14 O 0.34015(16) 0.78132(16) -0.0249(2) 0.0413(13) Uani 1 1 d . . . . .
O15 O 0.36977(16) 0.82663(16) 0.0813(3) 0.0441(13) Uani 1 1 d . . . . .
O16 O 0.41004(15) 0.75610(16) 0.0557(2) 0.0381(12) Uani 1 1 d . . . . .
O17 O 0.70713(16) 0.10615(17) 0.5032(3) 0.0559(15) Uani 1 1 d . . . . .
O18 O 0.6003(2) 0.2010(2) 0.2315(3) 0.080(2) Uani 1 1 d . . . . .
O19 O 0.68915(17) 0.24692(16) 0.4058(2) 0.0434(14) Uani 1 1 d . . . . .
O20 O 0.62859(17) 0.2957(2) 0.4345(2) 0.0469(15) Uani 1 1 d . . . . .
O21 O 0.68407(15) 0.25390(15) 0.5257(2) 0.0369(12) Uani 1 1 d . . . . .
O22 O 0.60553(15) 0.23584(16) 0.5243(2) 0.0404(12) Uani 1 1 d . . . . .
O23 O 0.43538(15) 0.24531(16) 0.5903(2) 0.0453(14) Uani 1 1 d . . . . .
O24 O 0.40737(17) 0.16486(18) 0.5668(3) 0.0504(14) Uani 1 1 d . . . . .
O25 O 0.63873(16) 0.70632(17) 0.3111(2) 0.0477(14) Uani 1 1 d . . . . .
O26 O 0.72573(16) 0.61606(17) 0.5951(2) 0.0447(13) Uani 1 1 d . . . . .
O27 O 0.62825(14) 0.51737(15) 0.4348(2) 0.0294(11) Uani 1 1 d . . . . .
O28 O 0.68681(16) 0.56420(16) 0.3969(2) 0.0366(12) Uani 1 1 d . . . . .
O29 O 0.61355(15) 0.55999(15) 0.3194(2) 0.0354(12) Uani 1 1 d . . . . .
O30 O 0.55954(14) 0.57627(15) 0.3893(2) 0.0349(12) Uani 1 1 d . . . . .
O31 O 0.40360(15) 0.56686(16) 0.4960(2) 0.0413(13) Uani 1 1 d . . . . .
O32 O 0.39622(16) 0.64754(15) 0.5347(2) 0.0379(12) Uani 1 1 d . . . . .
O33 O 0.3873(2) 0.2700(2) 0.2328(3) 0.075(2) Uani 1 1 d . . . . .
O34 O 0.3678(3) 0.3277(2) 0.2721(3) 0.083(2) Uani 1 1 d . . . . .
O35 O 0.7296(2) 0.6552(2) 0.3006(4) 0.087(2) Uani 1 1 d . . . . .
O36 O 0.6805(2) 0.6544(2) 0.2174(3) 0.077(2) Uani 1 1 d . . . . .
N1 N 0.32543(18) 0.41824(17) 0.1721(3) 0.0346(15) Uani 1 1 d . . . . .
N2 N 0.28348(17) 0.4029(2) 0.0594(3) 0.0373(14) Uani 1 1 d . . . . .
N3 N 0.31946(19) 0.42859(19) -0.0291(3) 0.0351(15) Uani 1 1 d . . . . .
N4 N 0.3907(2) 0.7695(2) 0.1881(3) 0.0451(17) Uani 1 1 d . . . . .
N5 N 0.3151(2) 0.7990(2) 0.1518(3) 0.0415(16) Uani 1 1 d . . . . .
N6 N 0.2777(2) 0.7776(2) 0.0379(3) 0.0410(16) Uani 1 1 d . . . . .
N7 N 0.6754(2) 0.1683(2) 0.4994(3) 0.0483(17) Uani 1 1 d . . . . .
N8 N 0.6543(2) 0.1658(2) 0.3772(3) 0.0514(18) Uani 1 1 d . . . . .
N9 N 0.6108(2) 0.2312(2) 0.3234(3) 0.0476(17) Uani 1 1 d . . . . .
N10 N 0.61854(18) 0.6448(2) 0.3445(3) 0.0356(15) Uani 1 1 d . . . . .
N11 N 0.67828(18) 0.64736(17) 0.4446(3) 0.0340(14) Uani 1 1 d . . . . .
N12 N 0.67789(16) 0.58402(18) 0.5243(3) 0.0320(13) Uani 1 1 d . . . . .
C1 C 0.3484(2) 0.4699(2) 0.2538(3) 0.0392(18) Uani 1 1 d . . . . .
C2 C 0.3173(3) 0.4988(3) 0.2383(3) 0.047(2) Uani 1 1 d . . . . .
H2 H 0.2911 0.4890 0.2199 0.056 Uiso 1 1 calc R U . . .
C3 C 0.3235(3) 0.5414(3) 0.2488(4) 0.048(2) Uani 1 1 d . . . . .
H3 H 0.3019 0.5608 0.2373 0.057 Uiso 1 1 calc R U . . .
C4 C 0.3617(3) 0.5553(3) 0.2766(4) 0.053(2) Uani 1 1 d . . . . .
H4 H 0.3664 0.5845 0.2842 0.063 Uiso 1 1 calc R U . . .
C5 C 0.3931(3) 0.5270(3) 0.2933(4) 0.046(2) Uani 1 1 d . . . . .
H5 H 0.4192 0.5367 0.3126 0.056 Uiso 1 1 calc R U . . .
C6 C 0.3864(2) 0.4830(2) 0.2815(3) 0.0367(17) Uani 1 1 d . . . . .
H6 H 0.4077 0.4633 0.2926 0.044 Uiso 1 1 calc R U . . .
C7 C 0.3414(2) 0.4233(2) 0.2389(3) 0.0383(18) Uani 1 1 d . . . . .
H7 H 0.3671 0.4072 0.2520 0.046 Uiso 1 1 calc R U . . .
C8 C 0.3076(3) 0.4033(3) 0.2663(4) 0.052(2) Uani 1 1 d . . . . .
H8A H 0.3182 0.3791 0.2927 0.063 Uiso 1 1 calc R U . . .
H8B H 0.2963 0.4241 0.2907 0.063 Uiso 1 1 calc R U . . .
C9 C 0.2912(2) 0.4000(2) 0.1647(3) 0.0358(17) Uani 1 1 d . . . . .
C10 C 0.2660(2) 0.3924(2) 0.1057(4) 0.0346(18) Uani 1 1 d . . . . .
C11 C 0.2269(3) 0.3763(3) 0.0960(4) 0.052(2) Uani 1 1 d . . . . .
H11 H 0.2153 0.3685 0.1293 0.062 Uiso 1 1 calc R U . . .
C12 C 0.2059(3) 0.3720(3) 0.0378(4) 0.053(2) Uani 1 1 d . . . . .
H12 H 0.1797 0.3599 0.0301 0.063 Uiso 1 1 calc R U . . .
C13 C 0.2224(3) 0.3853(2) -0.0107(4) 0.045(2) Uani 1 1 d . . . . .
H13 H 0.2074 0.3846 -0.0515 0.054 Uiso 1 1 calc R U . . .
C14 C 0.2618(2) 0.3994(2) 0.0034(4) 0.0368(18) Uani 1 1 d . . . . .
C15 C 0.2835(2) 0.4140(2) -0.0432(3) 0.0378(19) Uani 1 1 d . . . . .
C16 C 0.2918(3) 0.4342(3) -0.1354(4) 0.053(2) Uani 1 1 d . . . . .
H16A H 0.2809 0.4621 -0.1502 0.063 Uiso 1 1 calc R U . . .
H16B H 0.2957 0.4171 -0.1706 0.063 Uiso 1 1 calc R U . . .
C17 C 0.3329(2) 0.4387(3) -0.0857(3) 0.0392(18) Uani 1 1 d . . . . .
H17 H 0.3424 0.4685 -0.0842 0.047 Uiso 1 1 calc R U . . .
C18 C 0.3654(2) 0.4102(3) -0.0972(3) 0.0395(18) Uani 1 1 d . . . . .
C19 C 0.3627(3) 0.3669(3) -0.0915(3) 0.0414(19) Uani 1 1 d . . . . .
H19 H 0.3401 0.3547 -0.0793 0.050 Uiso 1 1 calc R U . . .
C20 C 0.3936(3) 0.3415(3) -0.1040(4) 0.051(2) Uani 1 1 d . . . . .
H20 H 0.3919 0.3119 -0.1005 0.062 Uiso 1 1 calc R U . . .
C21 C 0.4270(3) 0.3592(3) -0.1216(4) 0.058(2) Uani 1 1 d . . . . .
H21 H 0.4481 0.3418 -0.1292 0.070 Uiso 1 1 calc R U . . .
C22 C 0.4288(2) 0.4025(3) -0.1278(3) 0.049(2) Uani 1 1 d . . . . .
H22 H 0.4510 0.4150 -0.1406 0.059 Uiso 1 1 calc R U . . .
C23 C 0.3985(3) 0.4269(3) -0.1154(3) 0.046(2) Uani 1 1 d . . . . .
H23 H 0.4002 0.4566 -0.1195 0.056 Uiso 1 1 calc R U . . .
C24 C 0.4704(2) 0.4082(3) 0.2245(3) 0.0351(17) Uani 1 1 d . . . . .
C25 C 0.4390(2) 0.4365(2) 0.1840(3) 0.0344(17) Uani 1 1 d . . . . .
C26 C 0.4493(2) 0.4781(2) 0.1772(3) 0.0310(16) Uani 1 1 d . . . . .
H26 H 0.4767 0.4867 0.1897 0.037 Uiso 1 1 calc R U . . .
C27 C 0.4195(2) 0.5078(2) 0.1518(3) 0.0310(16) Uani 1 1 d . . . . .
C28 C 0.4305(2) 0.5527(2) 0.1442(3) 0.0307(16) Uani 1 1 d . . . . .
C29 C 0.4013(2) 0.5829(2) 0.1453(3) 0.0317(16) Uani 1 1 d . . . . .
H29 H 0.3759 0.5749 0.1531 0.038 Uiso 1 1 calc R U . . .
C30 C 0.4093(2) 0.6255(2) 0.1348(3) 0.0330(17) Uani 1 1 d . . . . .
C31 C 0.4458(2) 0.6366(2) 0.1220(4) 0.0394(18) Uani 1 1 d . . . . .
H31 H 0.4511 0.6651 0.1142 0.047 Uiso 1 1 calc R U . . .
C32 C 0.4749(2) 0.6060(2) 0.1204(3) 0.0389(18) Uani 1 1 d . . . . .
H32 H 0.4999 0.6136 0.1110 0.047 Uiso 1 1 calc R U . . .
C33 C 0.4672(2) 0.5638(2) 0.1328(3) 0.0339(17) Uani 1 1 d . . . . .
H33 H 0.4874 0.5430 0.1332 0.041 Uiso 1 1 calc R U . . .
C34 C 0.3784(2) 0.6596(2) 0.1362(3) 0.0373(18) Uani 1 1 d . . . . .
C35 C 0.3422(3) 0.6511(3) 0.1569(4) 0.048(2) Uani 1 1 d . . . . .
H35 H 0.3386 0.6242 0.1733 0.058 Uiso 1 1 calc R U . . .
C36 C 0.3132(3) 0.6799(3) 0.1540(4) 0.046(2) Uani 1 1 d . . . . .
C37 C 0.2775(3) 0.6696(3) 0.1830(5) 0.066(3) Uani 1 1 d . . . . .
C38 C 0.2414(3) 0.5293(3) 0.0863(5) 0.062(3) Uani 1 1 d . . . . .
C39 C 0.2819(2) 0.5196(3) 0.0708(4) 0.0441(19) Uani 1 1 d . . . . .
C40 C 0.2984(2) 0.5486(3) 0.0396(4) 0.045(2) Uani 1 1 d . . . . .
H40 H 0.2864 0.5757 0.0332 0.055 Uiso 1 1 calc R U . . .
C41 C 0.3328(2) 0.5398(2) 0.0165(3) 0.0382(18) Uani 1 1 d . . . . .
C42 C 0.3529(2) 0.5740(2) -0.0142(4) 0.0382(19) Uani 1 1 d . . . . .
C43 C 0.3432(2) 0.6165(2) -0.0122(4) 0.0402(19) Uani 1 1 d . . . . .
H43 H 0.3227 0.6247 0.0084 0.048 Uiso 1 1 calc R U . . .
C44 C 0.3622(2) 0.6467(2) -0.0388(3) 0.0350(17) Uani 1 1 d . . . . .
C45 C 0.3931(2) 0.6354(3) -0.0684(4) 0.0429(19) Uani 1 1 d . . . . .
H45 H 0.4067 0.6561 -0.0870 0.051 Uiso 1 1 calc R U . . .
C46 C 0.4033(2) 0.5923(2) -0.0697(3) 0.0412(18) Uani 1 1 d . . . . .
H46 H 0.4242 0.5837 -0.0893 0.049 Uiso 1 1 calc R U . . .
C47 C 0.3837(2) 0.5632(2) -0.0432(3) 0.0386(19) Uani 1 1 d . . . . .
H47 H 0.3911 0.5344 -0.0445 0.046 Uiso 1 1 calc R U . . .
C48 C 0.3522(2) 0.6921(2) -0.0332(4) 0.0388(18) Uani 1 1 d . . . . .
C49 C 0.3586(2) 0.7210(3) -0.0751(4) 0.047(2) Uani 1 1 d . . . . .
H49 H 0.3694 0.7117 -0.1085 0.056 Uiso 1 1 calc R U . . .
C50 C 0.3499(2) 0.7637(3) -0.0707(4) 0.042(2) Uani 1 1 d . . . . .
C51 C 0.3518(3) 0.7931(3) -0.1224(4) 0.050(2) Uani 1 1 d . . . . .
C52 C 0.4031(3) 0.3110(3) 0.0707(4) 0.050(2) Uani 1 1 d . . . . .
C53 C 0.4007(2) 0.3579(3) 0.0624(3) 0.0379(19) Uani 1 1 d . . . . .
C54 C 0.4338(2) 0.3790(2) 0.0487(3) 0.0360(18) Uani 1 1 d . . . . .
H54 H 0.4574 0.3632 0.0473 0.043 Uiso 1 1 calc R U . . .
C55 C 0.4342(2) 0.4214(2) 0.0373(3) 0.0309(17) Uani 1 1 d . . . . .
C56 C 0.4689(2) 0.4425(2) 0.0185(3) 0.0282(15) Uani 1 1 d . . . . .
C57 C 0.4693(2) 0.4865(2) 0.0182(3) 0.0364(18) Uani 1 1 d . . . . .
H57 H 0.4482 0.5015 0.0307 0.044 Uiso 1 1 calc R U . . .
C58 C 0.5000 0.5088(3) 0.0000 0.033(2) Uani 1 2 d S T P . .
H58 H 0.5000 0.5387 0.0000 0.040 Uiso 1 2 calc R U P . .
C59 C 0.5000 0.4221(3) 0.0000 0.035(2) Uani 1 2 d S T P . .
H59 H 0.5000 0.3922 0.0000 0.042 Uiso 1 2 calc R U P . .
C60 C 0.4660(3) 0.7736(3) 0.1995(4) 0.052(2) Uani 1 1 d . . . . .
C61 C 0.4698(3) 0.8161(4) 0.1972(6) 0.088(4) Uani 1 1 d . . . . .
H61 H 0.4501 0.8338 0.2086 0.105 Uiso 1 1 calc R U . . .
C62 C 0.5030(4) 0.8342(5) 0.1778(6) 0.103(5) Uani 1 1 d . . . . .
H62 H 0.5052 0.8640 0.1757 0.123 Uiso 1 1 calc R U . . .
C63 C 0.5313(3) 0.8097(5) 0.1625(6) 0.097(4) Uani 1 1 d . . . . .
H63 H 0.5541 0.8220 0.1510 0.116 Uiso 1 1 calc R U . . .
C64 C 0.5273(3) 0.7662(6) 0.1633(5) 0.092(4) Uani 1 1 d . . . . .
H64 H 0.5464 0.7486 0.1503 0.111 Uiso 1 1 calc R U . . .
C65 C 0.4949(3) 0.7491(3) 0.1834(4) 0.062(3) Uani 1 1 d . . . . .
H65 H 0.4928 0.7194 0.1860 0.075 Uiso 1 1 calc R U . . .
C66 C 0.4312(2) 0.7543(3) 0.2221(4) 0.052(2) Uani 1 1 d . . . . .
H66 H 0.4324 0.7231 0.2182 0.063 Uiso 1 1 calc R U . . .
C67 C 0.4313(3) 0.7653(3) 0.2878(4) 0.061(2) Uani 1 1 d . . . . .
H67A H 0.4306 0.7395 0.3123 0.073 Uiso 1 1 calc R U . . .
H67B H 0.4556 0.7818 0.3061 0.073 Uiso 1 1 calc R U . . .
C68 C 0.3745(3) 0.7884(3) 0.2262(4) 0.050(2) Uani 1 1 d . . . . .
C69 C 0.3335(3) 0.8047(2) 0.2091(4) 0.047(2) Uani 1 1 d . . . . .
C70 C 0.3149(3) 0.8235(3) 0.2522(4) 0.069(3) Uani 1 1 d . . . . .
H70 H 0.3290 0.8279 0.2929 0.083 Uiso 1 1 calc R U . . .
C71 C 0.2744(3) 0.8358(4) 0.2327(4) 0.074(3) Uani 1 1 d . . . . .
H71 H 0.2607 0.8498 0.2597 0.089 Uiso 1 1 calc R U . . .
C72 C 0.2547(3) 0.8270(3) 0.1725(4) 0.064(3) Uani 1 1 d . . . . .
H72 H 0.2269 0.8334 0.1583 0.077 Uiso 1 1 calc R U . . .
C73 C 0.2765(3) 0.8089(3) 0.1349(4) 0.047(2) Uani 1 1 d . . . . .
C74 C 0.2588(2) 0.7971(2) 0.0721(4) 0.043(2) Uani 1 1 d . . . . .
C75 C 0.2102(3) 0.7919(3) -0.0128(4) 0.056(2) Uani 1 1 d . . . . .
H75A H 0.2019 0.8149 -0.0425 0.067 Uiso 1 1 calc R U . . .
H75B H 0.1881 0.7709 -0.0178 0.067 Uiso 1 1 calc R U . . .
C76 C 0.2501(2) 0.7710(3) -0.0219(4) 0.048(2) Uani 1 1 d . . . . .
H76 H 0.2605 0.7869 -0.0538 0.057 Uiso 1 1 calc R U . . .
C77 C 0.2453(2) 0.7249(3) -0.0400(4) 0.052(2) Uani 1 1 d . . . . .
C78 C 0.2491(3) 0.7112(3) -0.0948(4) 0.065(3) Uani 1 1 d . . . . .
H78 H 0.2561 0.7312 -0.1222 0.078 Uiso 1 1 calc R U . . .
C79 C 0.2436(3) 0.6710(5) -0.1139(6) 0.086(4) Uani 1 1 d . . . . .
H79 H 0.2454 0.6632 -0.1539 0.103 Uiso 1 1 calc R U . . .
C80 C 0.2351(3) 0.6416(4) -0.0729(6) 0.085(4) Uani 1 1 d . . . . .
H80 H 0.2320 0.6129 -0.0847 0.102 Uiso 1 1 calc R U . . .
C81 C 0.2308(3) 0.6534(3) -0.0131(6) 0.071(3) Uani 1 1 d . . . . .
H81 H 0.2246 0.6333 0.0148 0.085 Uiso 1 1 calc R U . . .
C82 C 0.2363(3) 0.6968(3) 0.0025(5) 0.056(2) Uani 1 1 d . . . . .
H82 H 0.2339 0.7063 0.0416 0.067 Uiso 1 1 calc R U . . .
C83 C 0.4006(3) 0.8904(3) 0.0711(6) 0.069(3) Uani 1 1 d . . . . .
C84 C 0.3990(3) 0.8427(2) 0.0635(5) 0.050(2) Uani 1 1 d . . . . .
C85 C 0.4305(2) 0.8252(2) 0.0414(4) 0.049(2) Uani 1 1 d . . . . .
H85 H 0.4494 0.8431 0.0283 0.059 Uiso 1 1 calc R U . . .
C86 C 0.4347(2) 0.7806(2) 0.0383(4) 0.0405(19) Uani 1 1 d . . . . .
C87 C 0.4687(2) 0.7604(3) 0.0165(3) 0.0370(18) Uani 1 1 d . . . . .
C88 C 0.4680(2) 0.7160(2) 0.0147(3) 0.0385(18) Uani 1 1 d . . . . .
H88 H 0.4457 0.7010 0.0235 0.046 Uiso 1 1 calc R U . . .
C89 C 0.5000 0.6948(3) 0.0000 0.042(3) Uani 1 2 d S T P . .
H89 H 0.5000 0.6649 0.0000 0.050 Uiso 1 2 calc R U P . .
C90 C 0.5000 0.7821(4) 0.0000 0.036(3) Uani 1 2 d S T P . .
H90 H 0.5000 0.8120 0.0000 0.044 Uiso 1 2 calc R U P . .
C91 C 0.6581(3) 0.1608(3) 0.6002(4) 0.050(2) Uani 1 1 d . . . . .
C92 C 0.6241(3) 0.1379(3) 0.5815(5) 0.062(2) Uani 1 1 d . . . . .
H92 H 0.6208 0.1224 0.5447 0.074 Uiso 1 1 calc R U . . .
C93 C 0.5935(3) 0.1364(3) 0.6146(5) 0.070(3) Uani 1 1 d . . . . .
H93 H 0.5705 0.1192 0.6011 0.084 Uiso 1 1 calc R U . . .
C94 C 0.5968(4) 0.1589(4) 0.6645(7) 0.099(5) Uani 1 1 d . . . . .
H94 H 0.5754 0.1592 0.6857 0.119 Uiso 1 1 calc R U . . .
C95 C 0.6310(5) 0.1819(4) 0.6862(6) 0.096(4) Uani 1 1 d . . . . .
H95 H 0.6342 0.1967 0.7236 0.115 Uiso 1 1 calc R U . . .
C96 C 0.6607(3) 0.1831(3) 0.6529(5) 0.069(3) Uani 1 1 d . . . . .
H96 H 0.6838 0.2002 0.6671 0.082 Uiso 1 1 calc R U . . .
C97 C 0.6911(3) 0.1610(3) 0.5655(4) 0.051(2) Uani 1 1 d . . . . .
H97 H 0.7113 0.1833 0.5821 0.061 Uiso 1 1 calc R U . . .
C98 C 0.7129(3) 0.1178(3) 0.5663(4) 0.058(2) Uani 1 1 d . . . . .
H98A H 0.7420 0.1205 0.5850 0.070 Uiso 1 1 calc R U . . .
H98B H 0.7008 0.0966 0.5894 0.070 Uiso 1 1 calc R U . . .
C99 C 0.6848(2) 0.1361(3) 0.4708(4) 0.048(2) Uani 1 1 d . . . . .
C100 C 0.6739(3) 0.1328(3) 0.4037(5) 0.056(3) Uani 1 1 d . . . . .
C101 C 0.6802(3) 0.0965(4) 0.3725(5) 0.081(3) Uani 1 1 d . . . . .
H101 H 0.6928 0.0725 0.3937 0.098 Uiso 1 1 calc R U . . .
C102 C 0.6679(3) 0.0961(4) 0.3112(5) 0.092(4) Uani 1 1 d . . . . .
H102 H 0.6738 0.0726 0.2884 0.111 Uiso 1 1 calc R U . . .
C103 C 0.6467(4) 0.1302(4) 0.2816(5) 0.089(4) Uani 1 1 d . . . . .
H103 H 0.6367 0.1298 0.2388 0.106 Uiso 1 1 calc R U . . .
C104 C 0.6404(3) 0.1644(3) 0.3155(4) 0.056(2) Uani 1 1 d . . . . .
C105 C 0.6166(3) 0.2014(3) 0.2918(4) 0.053(2) Uani 1 1 d . . . . .
C106 C 0.5754(3) 0.2390(3) 0.2215(5) 0.071(3) Uani 1 1 d . . . . .
H10A H 0.5465 0.2317 0.2088 0.085 Uiso 1 1 calc R U . . .
H10B H 0.5831 0.2571 0.1899 0.085 Uiso 1 1 calc R U . . .
C107 C 0.5840(3) 0.2611(4) 0.2832(4) 0.063(3) Uani 1 1 d . . . . .
H107 H 0.5584 0.2646 0.2977 0.076 Uiso 1 1 calc R U . . .
C108 C 0.6034(3) 0.3039(3) 0.2792(4) 0.055(2) Uani 1 1 d . . . . .
C109 C 0.6407(3) 0.3077(3) 0.2634(4) 0.055(2) Uani 1 1 d . . . . .
H109 H 0.6549 0.2833 0.2557 0.066 Uiso 1 1 calc R U . . .
C110 C 0.6573(3) 0.3472(4) 0.2590(4) 0.078(3) Uani 1 1 d . . . . .
H110 H 0.6834 0.3496 0.2502 0.094 Uiso 1 1 calc R U . . .
C111 C 0.6362(3) 0.3830(4) 0.2673(4) 0.070(3) Uani 1 1 d . . . . .
H111 H 0.6474 0.4100 0.2629 0.084 Uiso 1 1 calc R U . . .
C112 C 0.5999(3) 0.3800(3) 0.2816(4) 0.060(3) Uani 1 1 d . . . . .
H112 H 0.5854 0.4047 0.2871 0.072 Uiso 1 1 calc R U . . .
C113 C 0.5838(3) 0.3415(3) 0.2881(4) 0.061(3) Uani 1 1 d . . . . .
H113 H 0.5583 0.3400 0.2991 0.073 Uiso 1 1 calc R U . . .
C114 C 0.7401(3) 0.2828(3) 0.3739(4) 0.053(2) Uani 1 1 d . . . . .
C115 C 0.7027(3) 0.2837(3) 0.4007(4) 0.046(2) Uani 1 1 d . . . . .
C116 C 0.6881(2) 0.3221(2) 0.4126(3) 0.0412(19) Uani 1 1 d . . . . .
H116 H 0.7040 0.3465 0.4110 0.049 Uiso 1 1 calc R U . . .
C117 C 0.6494(2) 0.3263(3) 0.4275(3) 0.0387(18) Uani 1 1 d . . . . .
C118 C 0.6326(2) 0.3685(3) 0.4376(3) 0.047(2) Uani 1 1 d . . . . .
C119 C 0.6486(2) 0.4062(3) 0.4237(3) 0.0339(16) Uani 1 1 d . . . . .
H119 H 0.6734 0.4065 0.4106 0.041 Uiso 1 1 calc R U . . .
C120 C 0.62855(19) 0.4438(2) 0.4287(3) 0.0320(16) Uani 1 1 d . . . . .
C121 C 0.5918(2) 0.4434(3) 0.4464(3) 0.0387(17) Uani 1 1 d . . . . .
H121 H 0.5778 0.4690 0.4486 0.046 Uiso 1 1 calc R U . . .
C122 C 0.5752(2) 0.4051(3) 0.4612(3) 0.0374(17) Uani 1 1 d . . . . .
H122 H 0.5505 0.4048 0.4745 0.045 Uiso 1 1 calc R U . . .
C123 C 0.5951(2) 0.3689(2) 0.4562(3) 0.0360(17) Uani 1 1 d . . . . .
H123 H 0.5837 0.3430 0.4653 0.043 Uiso 1 1 calc R U . . .
C124 C 0.6447(2) 0.4860(2) 0.4166(3) 0.0335(17) Uani 1 1 d . . . . .
C125 C 0.6777(2) 0.4899(2) 0.3871(4) 0.0407(19) Uani 1 1 d . . . . .
H125 H 0.6878 0.4653 0.3715 0.049 Uiso 1 1 calc R U . . .
C126 C 0.6954(2) 0.5281(3) 0.3803(3) 0.0382(18) Uani 1 1 d . . . . .
C127 C 0.7327(3) 0.5262(3) 0.3538(4) 0.053(2) Uani 1 1 d . . . . .
C128 C 0.7170(2) 0.3006(2) 0.5992(3) 0.0403(18) Uani 1 1 d . . . . .
C129 C 0.6789(2) 0.2807(2) 0.5647(4) 0.0377(18) Uani 1 1 d . . . . .
C130 C 0.6428(2) 0.2907(2) 0.5816(3) 0.0386(18) Uani 1 1 d . . . . .
H130 H 0.6422 0.3131 0.6094 0.046 Uiso 1 1 calc R U . . .
C131 C 0.6070(2) 0.2680(2) 0.5580(3) 0.0372(17) Uani 1 1 d . . . . .
C132 C 0.5690(2) 0.2815(2) 0.5745(3) 0.0358(17) Uani 1 1 d . . . . .
C133 C 0.5613(2) 0.3225(2) 0.5891(3) 0.0380(18) Uani 1 1 d . . . . .
H133 H 0.5816 0.3432 0.5904 0.046 Uiso 1 1 calc R U . . .
C134 C 0.5249(2) 0.3339(2) 0.6016(3) 0.0404(18) Uani 1 1 d . . . . .
H134 H 0.5199 0.3623 0.6106 0.048 Uiso 1 1 calc R U . . .
C135 C 0.4954(2) 0.3032(3) 0.6008(3) 0.0430(19) Uani 1 1 d . . . . .
H135 H 0.4702 0.3110 0.6093 0.052 Uiso 1 1 calc R U . . .
C136 C 0.5023(2) 0.2615(2) 0.5878(3) 0.0379(17) Uani 1 1 d . . . . .
C137 C 0.5387(2) 0.2510(3) 0.5741(3) 0.0405(19) Uani 1 1 d . . . . .
H137 H 0.5435 0.2227 0.5641 0.049 Uiso 1 1 calc R U . . .
C138 C 0.4689(2) 0.2298(3) 0.5856(3) 0.0426(19) Uani 1 1 d . . . . .
C139 C 0.4757(3) 0.1880(3) 0.5812(4) 0.056(2) Uani 1 1 d . . . . .
H139 H 0.5026 0.1786 0.5834 0.068 Uiso 1 1 calc R U . . .
C140 C 0.4451(3) 0.1584(3) 0.5736(4) 0.052(2) Uani 1 1 d . . . . .
C141 C 0.4560(3) 0.1122(3) 0.5755(7) 0.077(3) Uani 1 1 d . . . . .
C142 C 0.5470(2) 0.6537(2) 0.2986(3) 0.0401(19) Uani 1 1 d . . . . .
C143 C 0.5365(3) 0.6825(3) 0.3386(4) 0.049(2) Uani 1 1 d . . . . .
H143 H 0.5561 0.7019 0.3588 0.058 Uiso 1 1 calc R U . . .
C144 C 0.4975(3) 0.6836(3) 0.3497(5) 0.061(3) Uani 1 1 d . . . . .
H144 H 0.4906 0.7030 0.3780 0.074 Uiso 1 1 calc R U . . .
C145 C 0.4691(3) 0.6554(4) 0.3179(5) 0.070(3) Uani 1 1 d . . . . .
H145 H 0.4422 0.6562 0.3237 0.083 Uiso 1 1 calc R U . . .
C146 C 0.4795(3) 0.6265(3) 0.2783(4) 0.058(2) Uani 1 1 d . . . . .
H146 H 0.4600 0.6071 0.2579 0.069 Uiso 1 1 calc R U . . .
C147 C 0.5171(3) 0.6256(3) 0.2683(4) 0.054(2) Uani 1 1 d . . . . .
H147 H 0.5237 0.6058 0.2403 0.065 Uiso 1 1 calc R U . . .
C148 C 0.5895(2) 0.6520(3) 0.2866(4) 0.046(2) Uani 1 1 d . . . . .
H148 H 0.5917 0.6295 0.2565 0.056 Uiso 1 1 calc R U . . .
C149 C 0.6036(3) 0.6952(3) 0.2656(4) 0.059(2) Uani 1 1 d . . . . .
H14A H 0.6104 0.6927 0.2251 0.071 Uiso 1 1 calc R U . . .
H14B H 0.5822 0.7167 0.2634 0.071 Uiso 1 1 calc R U . . .
C150 C 0.6429(2) 0.6759(3) 0.3526(3) 0.0385(18) Uani 1 1 d . . . . .
C151 C 0.6757(2) 0.6806(2) 0.4060(3) 0.0341(17) Uani 1 1 d . . . . .
C152 C 0.7001(2) 0.7157(2) 0.4190(4) 0.0418(19) Uani 1 1 d . . . . .
H152 H 0.6975 0.7383 0.3908 0.050 Uiso 1 1 calc R U . . .
C153 C 0.7280(2) 0.7177(2) 0.4732(3) 0.0429(19) Uani 1 1 d . . . . .
H153 H 0.7456 0.7411 0.4824 0.052 Uiso 1 1 calc R U . . .
C154 C 0.7301(2) 0.6842(2) 0.5147(4) 0.0389(18) Uani 1 1 d . . . . .
H154 H 0.7485 0.6849 0.5529 0.047 Uiso 1 1 calc R U . . .
C155 C 0.7046(2) 0.6503(2) 0.4985(3) 0.0318(16) Uani 1 1 d . . . . .
C156 C 0.7022(2) 0.6148(2) 0.5386(3) 0.0351(17) Uani 1 1 d . . . . .
C157 C 0.7120(2) 0.5802(3) 0.6274(3) 0.0438(19) Uani 1 1 d . . . . .
H15A H 0.6980 0.5902 0.6591 0.053 Uiso 1 1 calc R U . . .
H15B H 0.7352 0.5624 0.6469 0.053 Uiso 1 1 calc R U . . .
C158 C 0.6830(2) 0.5552(2) 0.5780(3) 0.0379(18) Uani 1 1 d . . . . .
H158 H 0.6565 0.5523 0.5903 0.045 Uiso 1 1 calc R U . . .
C159 C 0.6976(2) 0.5129(3) 0.5661(3) 0.0408(19) Uani 1 1 d . . . . .
C160 C 0.7305(3) 0.5083(3) 0.5390(4) 0.053(2) Uani 1 1 d . . . . .
H160 H 0.7430 0.5326 0.5269 0.064 Uiso 1 1 calc R U . . .
C161 C 0.7454(3) 0.4687(3) 0.5293(4) 0.067(3) Uani 1 1 d . . . . .
H161 H 0.7676 0.4659 0.5100 0.080 Uiso 1 1 calc R U . . .
C162 C 0.7274(4) 0.4332(3) 0.5483(4) 0.071(3) Uani 1 1 d . . . . .
H162 H 0.7376 0.4061 0.5423 0.085 Uiso 1 1 calc R U . . .
C163 C 0.6949(3) 0.4371(3) 0.5757(4) 0.069(3) Uani 1 1 d . . . . .
H163 H 0.6831 0.4127 0.5890 0.082 Uiso 1 1 calc R U . . .
C164 C 0.6792(3) 0.4771(3) 0.5838(4) 0.050(2) Uani 1 1 d . . . . .
H164 H 0.6562 0.4798 0.6013 0.061 Uiso 1 1 calc R U . . .
C165 C 0.5922(3) 0.5160(3) 0.2360(4) 0.048(2) Uani 1 1 d . . . . .
C166 C 0.5862(2) 0.5343(2) 0.2959(3) 0.0352(18) Uani 1 1 d . . . . .
C167 C 0.5530(2) 0.5219(2) 0.3172(3) 0.0342(17) Uani 1 1 d . . . . .
H167 H 0.5378 0.4982 0.2995 0.041 Uiso 1 1 calc R U . . .
C168 C 0.5411(2) 0.5441(2) 0.3650(3) 0.0317(16) Uani 1 1 d . . . . .
C169 C 0.5052(2) 0.5311(2) 0.3871(3) 0.0305(16) Uani 1 1 d . . . . .
C170 C 0.4853(2) 0.5606(2) 0.4155(3) 0.0320(17) Uani 1 1 d . . . . .
H170 H 0.4944 0.5889 0.4182 0.038 Uiso 1 1 calc R U . . .
C171 C 0.4525(2) 0.5501(2) 0.4398(3) 0.0332(16) Uani 1 1 d . . . . .
C172 C 0.4407(2) 0.5084(2) 0.4383(3) 0.0339(17) Uani 1 1 d . . . . .
H172 H 0.4186 0.5006 0.4558 0.041 Uiso 1 1 calc R U . . .
C173 C 0.4605(2) 0.4776(2) 0.4119(3) 0.0380(18) Uani 1 1 d . . . . .
H173 H 0.4522 0.4491 0.4116 0.046 Uiso 1 1 calc R U . . .
C174 C 0.4928(2) 0.4893(2) 0.3856(3) 0.0376(18) Uani 1 1 d . . . . .
H174 H 0.5062 0.4687 0.3666 0.045 Uiso 1 1 calc R U . . .
C175 C 0.4300(2) 0.5815(2) 0.4703(3) 0.0385(18) Uani 1 1 d . . . . .
C176 C 0.4385(3) 0.6243(3) 0.4683(4) 0.054(2) Uani 1 1 d . . . . .
H176 H 0.4577 0.6335 0.4460 0.064 Uiso 1 1 calc R U . . .
C177 C 0.4193(3) 0.6540(3) 0.4983(4) 0.048(2) Uani 1 1 d . . . . .
C180 C 0.3601(4) 0.2957(4) 0.2434(5) 0.080(3) Uani 1 1 d . . . . .
C182 C 0.4280(3) 0.2826(3) 0.2553(5) 0.070(3) Uani 1 1 d . . . . .
H18C H 0.4333 0.2858 0.3002 0.084 Uiso 1 1 calc R U . . .
H18D H 0.4331 0.3100 0.2374 0.084 Uiso 1 1 calc R U . . .
C183 C 0.4560(4) 0.2489(5) 0.2381(6) 0.109(5) Uani 1 1 d . . . . .
H18E H 0.4841 0.2572 0.2533 0.130 Uiso 1 1 calc R U . . .
H18F H 0.4509 0.2220 0.2563 0.130 Uiso 1 1 calc R U . . .
H18G H 0.4507 0.2461 0.1937 0.130 Uiso 1 1 calc R U . . .
C184 C 0.7112(4) 0.6722(3) 0.2574(5) 0.070(3) Uani 1 1 d . . . . .
C186 C 0.6739(3) 0.6099(4) 0.2245(5) 0.078(3) Uani 1 1 d . . . . .
H18J H 0.6449 0.6035 0.2097 0.094 Uiso 1 1 calc R U . . .
H18K H 0.6813 0.6025 0.2682 0.094 Uiso 1 1 calc R U . . .
C187 C 0.6979(3) 0.5839(3) 0.1903(4) 0.073(3) Uani 1 1 d . . . . .
H18L H 0.6926 0.5540 0.1963 0.087 Uiso 1 1 calc R U . . .
H18M H 0.6903 0.5907 0.1469 0.087 Uiso 1 1 calc R U . . .
H18N H 0.7267 0.5897 0.2053 0.087 Uiso 1 1 calc R U . . .
C188 C 0.7160(4) 0.7194(4) 0.2431(5) 0.094(4) Uani 1 1 d . . . . .
H18A H 0.6976 0.7266 0.2046 0.113 Uiso 1 1 calc R U . . .
H18B H 0.7097 0.7366 0.2760 0.113 Uiso 1 1 calc R U . . .
H18H H 0.7439 0.7249 0.2395 0.113 Uiso 1 1 calc R U . . .
C189 C 0.3177(4) 0.2809(4) 0.2115(9) 0.142(7) Uani 1 1 d . . . . .
H18I H 0.3197 0.2539 0.1913 0.170 Uiso 1 1 calc R U . . .
H18O H 0.3010 0.2776 0.2417 0.170 Uiso 1 1 calc R U . . .
H18P H 0.3055 0.3019 0.1811 0.170 Uiso 1 1 calc R U . . .

loop_
_atom_site_aniso_label
_atom_site_aniso_U_11
_atom_site_aniso_U_22
_atom_site_aniso_U_33
_atom_site_aniso_U_23
_atom_site_aniso_U_13
_atom_site_aniso_U_12
Yb1 0.02282(16) 0.03431(17) 0.03464(18) -0.00392(14) 0.00868(14) -0.00578(14)
Yb2 0.02826(19) 0.03908(18) 0.0472(2) 0.00615(16) 0.01487(16) 0.01145(15)
Yb3 0.03337(18) 0.03644(18) 0.0472(2) -0.00244(16) 0.00977(15) 0.00598(15)
Yb4 0.02368(15) 0.03239(17) 0.03702(16) 0.00191(13) 0.00595(12) -0.00403(13)
F1 0.062(3) 0.076(4) 0.049(3) 0.025(3) 0.011(3) 0.019(3)
F2 0.028(3) 0.049(3) 0.092(4) 0.011(3) -0.009(3) -0.005(2)
F3 0.061(3) 0.047(3) 0.064(3) -0.006(2) -0.005(3) 0.017(3)
F4 0.063(5) 0.117(7) 0.325(15) 0.022(8) 0.085(7) 0.002(5)
F5 0.059(4) 0.142(6) 0.182(8) 0.079(6) 0.065(5) 0.061(4)
F6 0.064(5) 0.431(19) 0.075(5) 0.021(8) 0.032(4) 0.117(8)
F7 0.072(4) 0.045(3) 0.079(4) 0.014(3) 0.041(3) -0.002(3)
F8 0.039(3) 0.043(3) 0.161(6) 0.020(3) 0.011(3) 0.006(2)
F9 0.074(4) 0.041(3) 0.073(3) -0.013(2) 0.020(3) -0.013(3)
F10 0.047(5) 0.342(15) 0.112(6) 0.083(8) 0.021(4) -0.041(6)
F11 0.182(9) 0.092(5) 0.216(10) 0.013(6) 0.162(8) 0.022(6)
F12 0.090(5) 0.107(5) 0.125(5) 0.068(4) 0.074(4) 0.037(4)
F13 0.085(4) 0.050(3) 0.081(4) 0.008(3) 0.043(3) -0.008(3)
F14 0.059(3) 0.083(4) 0.059(3) 0.021(3) 0.013(3) 0.031(3)
F15 0.063(3) 0.066(3) 0.059(3) 0.020(3) 0.026(3) 0.022(3)
F16 0.062(4) 0.046(3) 0.242(9) -0.002(4) 0.003(5) 0.021(3)
F17 0.285(15) 0.047(5) 0.65(3) -0.026(11) 0.37(2) -0.009(8)
F18 0.343(19) 0.060(6) 0.40(2) -0.092(10) -0.267(18) 0.084(9)
F19 0.062(4) 0.072(4) 0.110(5) 0.016(3) 0.049(3) 0.007(3)
F20 0.073(4) 0.127(6) 0.085(4) -0.027(4) 0.047(3) -0.008(4)
F21 0.052(4) 0.136(6) 0.126(5) 0.076(5) 0.039(4) 0.044(4)
F22 0.038(3) 0.081(4) 0.101(4) 0.025(3) 0.022(3) 0.010(3)
F23 0.053(3) 0.077(4) 0.059(3) 0.003(3) 0.028(3) -0.014(3)
F24 0.074(4) 0.096(5) 0.130(5) -0.053(4) 0.066(4) -0.028(4)
F25 0.052(3) 0.058(3) 0.065(3) -0.001(3) -0.010(3) 0.015(2)
F26 0.037(3) 0.055(3) 0.074(3) -0.031(3) 0.011(2) 0.007(2)
F27 0.044(3) 0.060(3) 0.071(3) -0.009(3) 0.018(3) -0.014(2)
F28 0.289(14) 0.085(6) 0.187(9) -0.050(7) -0.094(10) 0.109(8)
F29 0.131(7) 0.085(6) 0.383(17) 0.096(9) 0.115(10) 0.032(6)
F30 0.061(4) 0.056(3) 0.239(9) 0.024(5) -0.010(5) 0.007(3)
F31 0.122(6) 0.091(4) 0.048(3) 0.016(3) 0.025(3) 0.000(4)
F32 0.084(4) 0.094(4) 0.080(4) -0.046(3) 0.050(3) -0.051(4)
F33 0.047(3) 0.125(5) 0.071(4) -0.038(3) 0.027(3) -0.003(3)
F34 0.117(13) 0.048(7) 0.23(2) -0.026(9) 0.113(14) -0.031(8)
F35 0.12(2) 0.019(7) 0.087(14) -0.006(7) 0.048(14) -0.004(10)
F36 0.39(5) 0.078(14) 0.043(13) 0.010(10) 0.06(2) -0.03(2)
C178 0.07(2) 0.072(17) 0.06(2) -0.035(14) 0.012(16) -0.030(15)
F37 0.063(8) 0.063(8) 0.139(12) 0.049(8) 0.040(8) 0.030(6)
F38 0.15(4) 0.061(16) 0.066(19) 0.008(14) -0.03(2) -0.03(2)
F39 0.077(9) 0.029(7) 0.111(19) 0.037(8) 0.052(9) 0.009(6)
O1 0.046(3) 0.055(3) 0.048(3) -0.005(3) 0.024(3) -0.013(3)
O2 0.040(3) 0.054(4) 0.039(3) -0.005(3) 0.000(3) -0.004(3)
O3 0.029(3) 0.033(3) 0.042(3) 0.000(2) 0.009(2) -0.008(2)
O4 0.022(3) 0.038(3) 0.033(3) -0.005(2) 0.003(2) -0.005(2)
O5 0.035(3) 0.037(3) 0.041(3) -0.005(2) 0.013(2) -0.003(2)
O6 0.030(3) 0.035(3) 0.043(3) -0.005(2) 0.010(2) -0.002(2)
O7 0.023(3) 0.046(3) 0.037(3) -0.003(2) 0.008(2) -0.016(2)
O8 0.023(2) 0.036(3) 0.040(3) 0.001(2) 0.010(2) 0.007(2)
O9 0.058(4) 0.074(4) 0.040(3) 0.002(3) 0.007(3) 0.023(3)
O10 0.034(3) 0.063(4) 0.062(4) 0.021(3) 0.019(3) 0.022(3)
O11 0.037(3) 0.035(3) 0.053(3) 0.009(2) 0.015(3) 0.007(2)
O12 0.041(3) 0.049(3) 0.052(3) 0.012(3) 0.017(3) 0.012(3)
O13 0.026(3) 0.046(3) 0.046(3) 0.007(2) 0.016(2) 0.005(2)
O14 0.032(3) 0.044(3) 0.054(3) 0.001(3) 0.020(3) 0.012(2)
O15 0.034(3) 0.034(3) 0.068(4) 0.000(3) 0.019(3) 0.001(3)
O16 0.032(3) 0.037(3) 0.049(3) 0.012(3) 0.016(2) 0.005(3)
O17 0.045(3) 0.039(3) 0.082(4) 0.002(3) 0.009(3) 0.012(3)
O18 0.070(5) 0.102(6) 0.065(5) -0.014(4) 0.006(4) 0.015(4)
O19 0.042(3) 0.042(3) 0.046(3) 0.001(2) 0.010(3) 0.002(3)
O20 0.047(4) 0.055(4) 0.041(3) 0.002(3) 0.013(3) 0.008(3)
O21 0.034(3) 0.031(3) 0.045(3) -0.004(2) 0.008(2) 0.008(2)
O22 0.040(3) 0.039(3) 0.043(3) -0.006(2) 0.010(2) -0.001(2)
O23 0.025(3) 0.053(4) 0.057(4) -0.006(3) 0.007(3) -0.005(2)
O24 0.042(4) 0.045(3) 0.061(4) 0.006(3) 0.007(3) -0.005(3)
O25 0.045(3) 0.049(3) 0.047(3) 0.017(3) 0.003(3) -0.008(3)
O26 0.037(3) 0.055(3) 0.040(3) 0.000(3) 0.001(2) -0.013(3)
O27 0.023(3) 0.023(3) 0.043(3) 0.004(2) 0.008(2) 0.002(2)
O28 0.029(3) 0.040(3) 0.041(3) 0.002(2) 0.007(2) -0.003(2)
O29 0.029(3) 0.040(3) 0.040(3) 0.009(2) 0.013(2) -0.007(2)
O30 0.027(3) 0.035(3) 0.042(3) -0.001(2) 0.006(2) -0.005(2)
O31 0.025(3) 0.051(3) 0.049(3) -0.008(2) 0.010(3) -0.003(2)
O32 0.041(3) 0.035(3) 0.040(3) 0.002(2) 0.015(3) 0.009(2)
O33 0.070(5) 0.081(5) 0.073(5) -0.002(4) 0.012(4) 0.006(4)
O34 0.099(6) 0.070(5) 0.080(5) -0.004(4) 0.020(4) -0.011(5)
O35 0.082(6) 0.084(5) 0.086(6) -0.001(5) -0.004(5) 0.000(4)
O36 0.109(6) 0.067(4) 0.051(4) -0.005(3) 0.007(4) -0.027(4)
N1 0.031(3) 0.035(4) 0.041(4) -0.005(3) 0.015(3) 0.002(3)
N2 0.028(3) 0.042(3) 0.045(4) -0.010(3) 0.014(3) 0.000(3)
N3 0.029(4) 0.039(3) 0.040(4) -0.002(3) 0.012(3) -0.001(3)
N4 0.044(4) 0.038(4) 0.054(4) 0.000(3) 0.011(4) 0.008(3)
N5 0.049(4) 0.034(3) 0.047(4) 0.004(3) 0.023(3) 0.016(3)
N6 0.035(4) 0.046(4) 0.046(4) 0.014(3) 0.017(3) 0.012(3)
N7 0.036(4) 0.049(4) 0.058(5) 0.002(3) 0.005(3) 0.007(3)
N8 0.039(4) 0.052(4) 0.064(5) -0.009(4) 0.014(4) 0.004(4)
N9 0.036(4) 0.058(5) 0.050(4) 0.003(4) 0.012(3) 0.001(4)
N10 0.025(3) 0.045(4) 0.035(4) 0.010(3) 0.003(3) -0.006(3)
N11 0.032(3) 0.029(3) 0.042(4) 0.001(3) 0.010(3) -0.001(3)
N12 0.022(3) 0.030(3) 0.045(3) 0.000(3) 0.009(3) -0.004(3)
C1 0.042(5) 0.045(5) 0.032(4) -0.007(3) 0.012(4) -0.010(4)
C2 0.042(5) 0.065(6) 0.036(4) -0.006(4) 0.011(4) -0.001(4)
C3 0.049(5) 0.053(5) 0.045(5) 0.002(4) 0.018(4) 0.007(4)
C4 0.078(7) 0.042(5) 0.042(5) -0.008(4) 0.022(5) -0.019(5)
C5 0.052(5) 0.048(5) 0.037(5) -0.002(4) 0.005(4) -0.013(4)
C6 0.033(4) 0.044(4) 0.034(4) -0.005(3) 0.010(3) -0.002(4)
C7 0.040(5) 0.045(4) 0.031(4) -0.003(3) 0.010(3) -0.005(4)
C8 0.055(5) 0.064(5) 0.040(5) 0.005(4) 0.017(4) -0.006(5)
C9 0.040(4) 0.031(4) 0.040(5) -0.001(3) 0.016(4) 0.000(4)
C10 0.033(4) 0.028(4) 0.046(5) -0.004(3) 0.016(4) -0.009(3)
C11 0.042(5) 0.052(5) 0.071(6) -0.017(4) 0.031(5) -0.014(4)
C12 0.033(5) 0.057(5) 0.069(6) -0.023(5) 0.014(5) -0.024(4)
C13 0.040(5) 0.041(4) 0.053(5) -0.013(4) 0.009(4) -0.007(4)
C14 0.035(4) 0.030(4) 0.045(5) -0.011(3) 0.008(4) -0.004(3)
C15 0.044(5) 0.041(5) 0.028(4) -0.009(3) 0.005(4) -0.002(4)
C16 0.055(6) 0.054(5) 0.044(5) 0.005(4) 0.001(4) 0.009(4)
C17 0.041(4) 0.039(4) 0.038(4) 0.001(4) 0.009(4) -0.003(4)
C18 0.039(4) 0.050(5) 0.031(4) -0.006(4) 0.011(3) -0.014(4)
C19 0.045(5) 0.051(5) 0.032(4) -0.004(4) 0.017(4) -0.008(4)
C20 0.065(6) 0.048(5) 0.042(5) 0.004(4) 0.013(4) -0.008(5)
C21 0.051(6) 0.088(7) 0.034(5) -0.005(5) 0.004(4) 0.016(5)
C22 0.044(5) 0.073(6) 0.032(4) -0.004(4) 0.012(4) -0.006(5)
C23 0.048(5) 0.056(5) 0.038(5) -0.002(4) 0.016(4) -0.014(4)
C24 0.035(4) 0.035(4) 0.034(4) 0.003(3) 0.004(3) -0.001(4)
C25 0.032(4) 0.040(4) 0.034(4) -0.003(3) 0.013(3) 0.000(4)
C26 0.024(4) 0.031(4) 0.038(4) -0.003(3) 0.006(3) -0.005(3)
C27 0.023(4) 0.039(4) 0.030(4) -0.007(3) 0.003(3) -0.005(3)
C28 0.022(4) 0.035(4) 0.033(4) 0.006(3) 0.000(3) -0.005(3)
C29 0.029(4) 0.038(4) 0.027(4) 0.004(3) 0.005(3) 0.001(3)
C30 0.028(4) 0.040(4) 0.031(4) 0.004(3) 0.006(3) 0.013(3)
C31 0.035(4) 0.037(4) 0.049(5) 0.011(4) 0.016(4) 0.002(4)
C32 0.025(4) 0.039(5) 0.055(5) 0.008(4) 0.013(3) -0.001(3)
C33 0.029(4) 0.034(4) 0.038(4) 0.004(3) 0.006(3) 0.002(3)
C34 0.037(4) 0.047(5) 0.028(4) 0.007(3) 0.007(3) -0.001(4)
C35 0.049(5) 0.043(5) 0.060(5) 0.020(4) 0.028(4) 0.017(4)
C36 0.048(5) 0.048(5) 0.046(5) 0.013(4) 0.022(4) -0.001(4)
C37 0.053(6) 0.055(6) 0.103(8) 0.022(6) 0.044(6) 0.021(5)
C38 0.047(6) 0.054(6) 0.097(8) 0.025(5) 0.042(6) 0.008(5)
C39 0.031(4) 0.048(5) 0.050(5) 0.000(4) 0.003(4) 0.008(4)
C40 0.029(4) 0.045(5) 0.067(6) 0.011(4) 0.018(4) 0.013(4)
C41 0.029(4) 0.040(4) 0.041(4) -0.008(4) -0.002(3) -0.003(3)
C42 0.025(4) 0.047(5) 0.038(4) -0.002(3) -0.003(3) 0.008(3)
C43 0.029(4) 0.046(4) 0.046(5) 0.000(4) 0.010(4) 0.008(4)
C44 0.028(4) 0.034(4) 0.042(4) -0.002(3) 0.006(3) 0.007(3)
C45 0.033(4) 0.046(5) 0.053(5) -0.004(4) 0.018(4) 0.002(4)
C46 0.039(4) 0.039(5) 0.051(4) -0.007(4) 0.021(3) 0.002(4)
C47 0.040(5) 0.039(4) 0.037(4) -0.002(3) 0.009(4) 0.010(4)
C48 0.029(4) 0.041(4) 0.047(5) 0.006(4) 0.008(4) -0.002(3)
C49 0.038(4) 0.057(5) 0.049(5) 0.004(4) 0.019(4) 0.008(4)
C50 0.026(4) 0.042(5) 0.059(5) -0.001(4) 0.008(4) 0.003(4)
C51 0.048(5) 0.056(5) 0.052(5) 0.012(4) 0.024(4) 0.014(5)
C52 0.033(5) 0.055(5) 0.063(6) -0.005(5) 0.012(4) -0.001(4)
C53 0.034(5) 0.052(5) 0.027(4) -0.003(4) 0.004(3) 0.007(4)
C54 0.026(4) 0.040(4) 0.045(5) -0.001(3) 0.015(4) -0.004(3)
C55 0.021(4) 0.044(4) 0.027(4) -0.003(3) 0.003(3) -0.001(3)
C56 0.027(4) 0.026(3) 0.032(4) -0.003(3) 0.006(3) -0.002(3)
C57 0.036(4) 0.041(4) 0.035(4) 0.005(3) 0.013(4) 0.009(4)
C58 0.027(6) 0.034(6) 0.043(6) 0.000 0.018(5) 0.000
C59 0.023(6) 0.041(6) 0.043(6) 0.000 0.012(5) 0.000
C60 0.034(5) 0.065(6) 0.053(5) 0.008(5) 0.000(4) 0.003(5)
C61 0.046(6) 0.091(9) 0.122(10) 0.014(8) 0.012(7) -0.001(6)
C62 0.054(7) 0.108(10) 0.131(11) 0.041(9) -0.014(7) -0.023(7)
C63 0.028(6) 0.121(11) 0.135(12) 0.029(9) 0.004(6) -0.002(7)
C64 0.039(6) 0.176(14) 0.057(6) -0.008(8) 0.000(5) 0.006(8)
C65 0.035(5) 0.096(8) 0.053(6) 0.000(5) 0.002(4) -0.002(5)
C66 0.042(5) 0.059(5) 0.053(5) 0.015(5) 0.001(4) 0.021(4)
C67 0.043(5) 0.068(6) 0.068(6) 0.001(5) 0.002(5) 0.011(5)
C68 0.048(5) 0.053(5) 0.049(5) 0.004(4) 0.014(4) 0.009(4)
C69 0.055(5) 0.037(4) 0.056(6) 0.014(4) 0.025(4) 0.026(4)
C70 0.081(7) 0.084(7) 0.045(5) 0.019(5) 0.020(5) 0.043(6)
C71 0.081(7) 0.102(8) 0.045(6) 0.015(5) 0.027(5) 0.051(7)
C72 0.058(6) 0.088(7) 0.055(6) 0.025(5) 0.029(5) 0.043(5)
C73 0.042(5) 0.057(5) 0.045(5) 0.014(4) 0.020(4) 0.019(4)
C74 0.036(5) 0.039(4) 0.057(5) 0.019(4) 0.020(4) 0.014(4)
C75 0.036(5) 0.064(6) 0.066(6) 0.020(5) 0.008(4) 0.015(4)
C76 0.031(4) 0.057(5) 0.060(5) 0.015(4) 0.020(4) 0.016(4)
C77 0.027(4) 0.068(6) 0.060(5) 0.008(5) 0.008(4) 0.019(4)
C78 0.056(6) 0.084(7) 0.056(6) -0.019(5) 0.013(5) 0.017(5)
C79 0.069(8) 0.113(10) 0.078(8) -0.030(8) 0.023(6) -0.001(7)
C80 0.060(7) 0.067(7) 0.118(11) -0.041(7) 0.000(7) 0.002(6)
C81 0.043(6) 0.063(6) 0.097(8) 0.008(6) -0.008(6) -0.002(5)
C82 0.043(5) 0.045(5) 0.076(6) 0.001(5) 0.003(5) 0.012(4)
C83 0.056(7) 0.037(5) 0.112(10) -0.013(6) 0.018(7) -0.006(5)
C84 0.037(5) 0.030(4) 0.084(7) 0.009(4) 0.015(5) 0.020(4)
C85 0.035(5) 0.037(4) 0.082(6) 0.008(4) 0.029(5) 0.005(4)
C86 0.032(5) 0.041(5) 0.052(5) 0.005(4) 0.015(4) 0.007(4)
C87 0.027(4) 0.048(5) 0.036(4) 0.004(4) 0.006(3) 0.003(4)
C88 0.025(4) 0.046(5) 0.048(5) 0.005(4) 0.013(3) 0.001(4)
C89 0.040(7) 0.031(6) 0.062(8) 0.000 0.027(6) 0.000
C90 0.028(6) 0.052(7) 0.030(6) 0.000 0.008(5) 0.000
C91 0.045(5) 0.039(4) 0.067(6) 0.016(4) 0.011(5) 0.005(4)
C92 0.054(6) 0.062(6) 0.071(6) 0.014(5) 0.014(5) 0.009(5)
C93 0.060(7) 0.069(7) 0.087(8) 0.014(6) 0.029(6) 0.008(6)
C94 0.100(10) 0.083(9) 0.139(13) 0.029(9) 0.083(10) 0.041(8)
C95 0.119(12) 0.084(9) 0.099(10) -0.014(7) 0.052(9) 0.012(9)
C96 0.085(8) 0.054(6) 0.068(7) -0.010(5) 0.018(6) 0.001(6)
C97 0.043(5) 0.047(5) 0.059(6) 0.005(4) 0.004(4) 0.008(4)
C98 0.044(5) 0.053(5) 0.078(7) 0.014(5) 0.015(5) 0.011(4)
C99 0.037(5) 0.041(5) 0.067(6) -0.014(4) 0.009(4) 0.005(4)
C100 0.029(4) 0.048(5) 0.088(7) -0.028(5) 0.007(5) 0.006(4)
C101 0.054(6) 0.077(7) 0.106(9) -0.036(7) 0.000(6) 0.022(6)
C102 0.083(8) 0.088(8) 0.094(8) -0.048(8) -0.008(6) 0.032(7)
C103 0.093(9) 0.097(9) 0.067(7) -0.043(7) -0.005(6) 0.019(7)
C104 0.052(6) 0.056(5) 0.060(6) -0.018(5) 0.015(5) 0.008(5)
C105 0.047(5) 0.076(6) 0.038(5) -0.022(5) 0.012(4) -0.002(5)
C106 0.054(6) 0.089(8) 0.063(6) -0.011(6) -0.001(5) 0.004(6)
C107 0.046(5) 0.101(8) 0.042(5) 0.017(5) 0.010(4) 0.010(6)
C108 0.038(5) 0.086(7) 0.037(5) 0.006(5) 0.001(4) 0.015(5)
C109 0.059(6) 0.066(6) 0.042(5) 0.011(4) 0.013(4) 0.011(5)
C110 0.047(6) 0.132(11) 0.053(6) 0.026(7) 0.002(5) 0.012(7)
C111 0.070(7) 0.091(8) 0.040(6) 0.017(5) -0.008(5) -0.004(6)
C112 0.063(7) 0.068(7) 0.048(6) 0.014(5) 0.011(5) 0.007(5)
C113 0.054(6) 0.093(8) 0.037(5) 0.016(5) 0.012(4) 0.026(6)
C114 0.048(6) 0.047(5) 0.066(6) 0.011(4) 0.018(5) 0.009(4)
C115 0.039(5) 0.065(6) 0.036(5) 0.005(4) 0.014(4) 0.014(4)
C116 0.041(5) 0.035(4) 0.051(5) 0.004(4) 0.017(4) -0.003(4)
C117 0.039(5) 0.039(4) 0.035(4) 0.002(3) 0.001(4) 0.000(4)
C118 0.035(5) 0.067(6) 0.035(4) -0.006(4) 0.001(4) 0.023(4)
C119 0.029(4) 0.041(4) 0.031(4) 0.006(3) 0.005(3) -0.006(4)
C120 0.025(4) 0.032(4) 0.036(4) 0.003(3) 0.000(3) 0.007(3)
C121 0.031(4) 0.040(4) 0.043(4) -0.004(4) 0.004(3) 0.001(4)
C122 0.036(4) 0.041(4) 0.037(4) 0.004(3) 0.013(3) -0.001(4)
C123 0.036(4) 0.034(4) 0.038(4) 0.002(3) 0.008(3) -0.004(4)
C124 0.026(4) 0.037(4) 0.033(4) -0.001(3) -0.004(3) -0.006(3)
C125 0.037(4) 0.038(4) 0.049(5) -0.005(4) 0.014(4) 0.003(4)
C126 0.030(4) 0.047(5) 0.036(4) 0.003(4) 0.003(3) -0.007(4)
C127 0.045(6) 0.054(6) 0.067(6) -0.004(5) 0.025(5) -0.012(4)
C128 0.039(5) 0.042(4) 0.038(4) 0.005(4) 0.005(4) 0.006(4)
C129 0.029(4) 0.036(4) 0.048(5) 0.004(4) 0.008(4) 0.005(3)
C130 0.042(5) 0.037(4) 0.039(4) -0.001(3) 0.013(4) 0.008(4)
C131 0.031(4) 0.039(4) 0.042(4) 0.004(4) 0.008(3) 0.002(3)
C132 0.032(4) 0.037(4) 0.037(4) 0.001(3) 0.004(3) 0.006(3)
C133 0.031(4) 0.043(4) 0.038(4) -0.003(3) 0.002(3) 0.000(3)
C134 0.041(5) 0.037(4) 0.043(5) -0.010(3) 0.009(4) 0.009(4)
C135 0.034(4) 0.056(5) 0.041(4) -0.004(4) 0.012(4) 0.004(4)
C136 0.029(4) 0.043(4) 0.040(4) -0.001(4) 0.003(3) 0.006(4)
C137 0.034(4) 0.050(5) 0.034(4) -0.003(4) -0.002(3) 0.003(4)
C138 0.033(4) 0.050(5) 0.044(5) -0.002(4) 0.006(4) 0.004(4)
C139 0.039(5) 0.053(5) 0.079(7) 0.015(5) 0.017(5) 0.000(4)
C140 0.038(5) 0.041(5) 0.075(6) 0.012(4) 0.005(5) 0.000(4)
C141 0.041(6) 0.047(6) 0.146(11) 0.011(7) 0.030(7) 0.004(5)
C142 0.040(5) 0.042(4) 0.034(4) 0.010(4) 0.000(4) -0.003(4)
C143 0.039(5) 0.045(5) 0.059(5) 0.001(4) 0.003(4) 0.001(4)
C144 0.040(5) 0.072(6) 0.072(6) 0.025(5) 0.013(5) 0.015(5)
C145 0.025(5) 0.090(8) 0.088(8) 0.049(7) -0.001(5) 0.007(5)
C146 0.046(6) 0.057(6) 0.062(6) 0.012(5) -0.008(5) -0.007(5)
C147 0.042(5) 0.057(5) 0.055(5) 0.010(4) -0.010(4) -0.009(4)
C148 0.035(5) 0.062(5) 0.038(5) 0.012(4) -0.002(4) -0.001(4)
C149 0.053(6) 0.072(6) 0.053(6) 0.009(5) 0.012(5) -0.004(5)
C150 0.032(4) 0.050(5) 0.037(4) 0.012(4) 0.015(3) 0.011(4)
C151 0.032(4) 0.032(4) 0.041(4) 0.007(3) 0.013(3) -0.002(3)
C152 0.032(4) 0.042(5) 0.054(5) 0.000(4) 0.014(4) -0.004(4)
C153 0.041(4) 0.041(4) 0.046(5) 0.003(4) 0.006(4) -0.019(4)
C154 0.027(4) 0.047(5) 0.041(5) -0.006(4) 0.005(3) -0.002(4)
C155 0.024(4) 0.037(4) 0.037(4) -0.001(3) 0.009(3) 0.000(3)
C156 0.030(4) 0.046(4) 0.031(4) -0.002(3) 0.010(3) 0.005(4)
C157 0.049(5) 0.051(5) 0.031(4) 0.009(4) 0.005(3) -0.008(4)
C158 0.034(4) 0.047(4) 0.031(4) 0.003(4) 0.003(3) -0.002(4)
C159 0.041(5) 0.047(5) 0.031(4) 0.002(4) -0.002(4) -0.002(4)
C160 0.046(5) 0.054(5) 0.058(6) 0.014(4) 0.009(5) 0.004(4)
C161 0.073(7) 0.076(7) 0.049(6) -0.003(5) 0.007(5) 0.016(6)
C162 0.105(9) 0.050(6) 0.051(6) 0.010(4) 0.002(6) 0.026(6)
C163 0.086(8) 0.056(6) 0.056(6) 0.013(5) -0.004(6) -0.014(6)
C164 0.061(6) 0.051(5) 0.037(5) 0.011(4) 0.005(4) -0.004(4)
C165 0.045(5) 0.067(6) 0.040(5) -0.012(4) 0.026(4) -0.024(5)
C166 0.035(4) 0.041(4) 0.031(4) 0.004(3) 0.011(3) -0.003(4)
C167 0.027(4) 0.039(4) 0.036(4) 0.000(3) 0.005(3) -0.002(3)
C168 0.020(4) 0.040(4) 0.032(4) -0.002(3) -0.002(3) -0.002(3)
C169 0.023(4) 0.041(4) 0.025(4) 0.001(3) 0.000(3) -0.002(3)
C170 0.029(4) 0.033(4) 0.030(4) -0.002(3) -0.003(3) 0.001(3)
C171 0.024(4) 0.046(4) 0.028(4) -0.001(3) 0.003(3) 0.003(3)
C172 0.031(4) 0.037(4) 0.038(4) 0.000(3) 0.014(3) -0.005(3)
C173 0.032(4) 0.037(4) 0.044(4) 0.001(3) 0.005(3) -0.004(3)
C174 0.035(4) 0.044(4) 0.034(4) -0.001(3) 0.008(3) 0.000(4)
C175 0.035(4) 0.044(4) 0.034(4) -0.001(4) 0.002(3) 0.007(4)
C176 0.059(6) 0.043(5) 0.072(6) 0.005(4) 0.044(5) 0.002(4)
C177 0.061(6) 0.042(5) 0.049(5) 0.007(4) 0.028(5) 0.017(4)
C180 0.080(9) 0.080(8) 0.075(8) 0.023(7) 0.002(7) 0.003(7)
C182 0.072(7) 0.078(7) 0.062(6) -0.015(5) 0.015(6) -0.022(6)
C183 0.070(8) 0.159(14) 0.094(9) 0.000(9) 0.013(7) 0.020(8)
C184 0.088(8) 0.074(7) 0.044(6) 0.007(5) 0.001(6) -0.007(6)
C186 0.060(6) 0.096(9) 0.081(7) -0.016(6) 0.017(5) -0.025(6)
C187 0.086(7) 0.071(6) 0.073(6) -0.003(5) 0.042(6) -0.009(6)
C188 0.119(10) 0.081(8) 0.089(8) 0.004(7) 0.035(7) -0.016(8)
C189 0.051(8) 0.097(11) 0.26(2) -0.043(12) 0.005(10) -0.007(7)

loop_
_atom_type_symbol
_atom_type_description
_atom_type_scat_dispersion_real
_atom_type_scat_dispersion_imag
_atom_type_scat_source
C C 0.0033 0.0016
;
International Tables for Crystallography
(Vol. C, Tables 4.2.6.8 and 6.1.1.4)
;
H H 0.0000 0.0000
;
International Tables for Crystallography
(Vol. C, Table 6.1.1.4)
;
Yb Yb -0.3850 5.5486
;
International Tables for Crystallography
(Vol. C, Tables 4.2.6.8 and 6.1.1.4)
;
F F 0.0171 0.0103
;
International Tables for Crystallography
(Vol. C, Tables 4.2.6.8 and 6.1.1.4)
;
N N 0.0061 0.0033
;
International Tables for Crystallography
(Vol. C, Tables 4.2.6.8 and 6.1.1.4)
;
O O 0.0106 0.0060
;
International Tables for Crystallography
(Vol. C, Tables 4.2.6.8 and 6.1.1.4)
;

loop_
_geom_angle_atom_site_label_1
_geom_angle_atom_site_label_2
_geom_angle_atom_site_label_3
_geom_angle
_geom_angle_site_symmetry_1
_geom_angle_site_symmetry_3
O8 Yb1 O4 81.67(17) . .
O8 Yb1 O5 140.10(17) . .
O4 Yb1 O5 80.47(17) . .
O8 Yb1 O7 74.58(17) . .
O4 Yb1 O7 135.56(17) . .
O5 Yb1 O7 139.34(16) . .
O8 Yb1 O6 69.70(17) . .
O4 Yb1 O6 69.06(17) . .
O5 Yb1 O6 70.64(17) . .
O7 Yb1 O6 131.92(17) . .
O8 Yb1 O3 75.43(16) . .
O4 Yb1 O3 69.31(16) . .
O5 Yb1 O3 129.11(16) . .
O7 Yb1 O3 68.63(16) . .
O6 Yb1 O3 128.44(16) . .
O8 Yb1 N1 143.09(18) . .
O4 Yb1 N1 90.78(18) . .
O5 Yb1 N1 72.50(18) . .
O7 Yb1 N1 86.59(17) . .
O6 Yb1 N1 140.26(17) . .
O3 Yb1 N1 68.15(18) . .
O8 Yb1 N3 79.58(18) . .
O4 Yb1 N3 136.10(18) . .
O5 Yb1 N3 89.17(18) . .
O7 Yb1 N3 75.62(18) . .
O6 Yb1 N3 67.25(18) . .
O3 Yb1 N3 140.55(18) . .
N1 Yb1 N3 126.6(2) . .
O8 Yb1 N2 135.84(18) . .
O4 Yb1 N2 141.84(18) . .
O5 Yb1 N2 65.52(18) . .
O7 Yb1 N2 74.01(18) . .
O6 Yb1 N2 112.07(19) . .
O3 Yb1 N2 119.42(18) . .
N1 Yb1 N2 63.6(2) . .
N3 Yb1 N2 63.07(19) . .
O16 Yb2 O13 84.06(18) . .
O16 Yb2 O12 141.82(18) . .
O13 Yb2 O12 81.32(18) . .
O16 Yb2 O15 73.86(19) . .
O13 Yb2 O15 138.96(19) . .
O12 Yb2 O15 135.84(19) . .
O16 Yb2 O11 69.56(18) . .
O13 Yb2 O11 68.66(18) . .
O12 Yb2 O11 72.27(18) . .
O15 Yb2 O11 130.18(19) . .
O16 Yb2 O14 72.75(17) . .
O13 Yb2 O14 69.57(17) . .
O12 Yb2 O14 132.32(18) . .
O15 Yb2 O14 70.99(19) . .
O11 Yb2 O14 125.47(17) . .
O16 Yb2 N6 140.68(19) . .
O13 Yb2 N6 85.93(19) . .
O12 Yb2 N6 73.04(19) . .
O15 Yb2 N6 89.8(2) . .
O11 Yb2 N6 139.43(19) . .
O14 Yb2 N6 68.12(18) . .
O16 Yb2 N4 83.8(2) . .
O13 Yb2 N4 137.81(19) . .
O12 Yb2 N4 83.8(2) . .
O15 Yb2 N4 74.4(2) . .
O11 Yb2 N4 69.23(19) . .
O14 Yb2 N4 142.3(2) . .
N6 Yb2 N4 126.5(2) . .
O16 Yb2 N5 135.8(2) . .
O13 Yb2 N5 140.2(2) . .
O12 Yb2 N5 66.22(19) . .
O15 Yb2 N5 69.7(2) . .
O11 Yb2 N5 118.42(19) . .
O14 Yb2 N5 116.10(18) . .
N6 Yb2 N5 63.5(2) . .
N4 Yb2 N5 63.0(2) . .
O20 Yb3 O22 82.38(18) . .
O20 Yb3 O19 74.08(19) . .
O22 Yb3 O19 137.45(18) . .
O20 Yb3 O24 141.5(2) . 2_656
O22 Yb3 O24 81.39(19) . 2_656
O19 Yb3 O24 137.18(19) . 2_656
O20 Yb3 O23 70.25(19) . 2_656
O22 Yb3 O23 70.00(19) . 2_656
O19 Yb3 O23 130.02(18) . 2_656
O24 Yb3 O23 71.40(19) 2_656 2_656
O20 Yb3 O21 72.63(18) . .
O22 Yb3 O21 69.53(17) . .
O19 Yb3 O21 69.82(18) . .
O24 Yb3 O21 131.73(18) 2_656 .
O23 Yb3 O21 127.56(17) 2_656 .
O20 Yb3 N7 140.6(2) . .
O22 Yb3 N7 88.0(2) . .
O19 Yb3 N7 88.3(2) . .
O24 Yb3 N7 73.3(2) 2_656 .
O23 Yb3 N7 140.6(2) 2_656 .
O21 Yb3 N7 68.2(2) . .
O20 Yb3 N8 136.1(2) . .
O22 Yb3 N8 141.4(2) . .
O19 Yb3 N8 71.4(2) . .
O24 Yb3 N8 65.8(2) 2_656 .
O23 Yb3 N8 114.5(2) 2_656 .
O21 Yb3 N8 117.9(2) . .
N7 Yb3 N8 64.2(2) . .
O20 Yb3 N9 81.9(2) . .
O22 Yb3 N9 138.0(2) . .
O19 Yb3 N9 73.4(2) . .
O24 Yb3 N9 87.2(2) 2_656 .
O23 Yb3 N9 68.0(2) 2_656 .
O21 Yb3 N9 139.59(19) . .
N7 Yb3 N9 127.1(2) . .
N8 Yb3 N9 62.9(2) . .
O27 Yb4 O30 82.97(17) . .
O27 Yb4 O32 140.27(17) . 2_656
O30 Yb4 O32 82.22(17) . 2_656
O27 Yb4 O31 68.90(18) . 2_656
O30 Yb4 O31 69.16(17) . 2_656
O32 Yb4 O31 71.38(18) 2_656 2_656
O27 Yb4 O28 73.67(17) . .
O30 Yb4 O28 136.11(17) . .
O32 Yb4 O28 137.79(17) 2_656 .
O31 Yb4 O28 130.67(17) 2_656 .
O27 Yb4 O29 75.38(16) . .
O30 Yb4 O29 69.58(17) . .
O32 Yb4 O29 131.62(17) 2_656 .
O31 Yb4 O29 127.63(17) 2_656 .
O28 Yb4 O29 68.82(17) . .
O27 Yb4 N10 142.55(19) . .
O30 Yb4 N10 85.31(18) . .
O32 Yb4 N10 72.18(19) 2_656 .
O31 Yb4 N10 137.68(19) 2_656 .
O28 Yb4 N10 91.18(19) . .
O29 Yb4 N10 67.19(18) . .
O27 Yb4 N12 82.20(18) . .
O30 Yb4 N12 137.69(17) . .
O32 Yb4 N12 84.43(18) 2_656 .
O31 Yb4 N12 68.53(17) 2_656 .
O28 Yb4 N12 75.68(17) . .
O29 Yb4 N12 142.02(18) . .
N10 Yb4 N12 127.79(19) . .
O27 Yb4 N11 136.32(18) . .
O30 Yb4 N11 140.68(18) . .
O32 Yb4 N11 65.93(18) 2_656 .
O31 Yb4 N11 117.42(19) 2_656 .
O28 Yb4 N11 71.89(18) . .
O29 Yb4 N11 114.90(17) . .
N10 Yb4 N11 63.97(19) . .
N12 Yb4 N11 63.91(19) . .
F35 C178 F36 117(3) . .
F35 C178 F34 107(3) . .
F36 C178 F34 108(3) . .
F35 C178 C177 113(3) . .
F36 C178 C177 99(3) . .
F34 C178 C177 114(2) . .
F39 C179 F38 107(3) . .
F39 C179 F37 103(2) . .
F38 C179 F37 105(2) . .
F39 C179 C177 123(2) . .
F38 C179 C177 106(3) . .
F37 C179 C177 112.1(18) . .
C9 O1 C8 106.1(6) . .
C15 O2 C16 106.3(6) . .
C25 O3 Yb1 128.1(4) . .
C27 O4 Yb1 129.9(4) . .
C39 O5 Yb1 136.0(5) . .
C41 O6 Yb1 135.5(5) . .
C53 O7 Yb1 129.1(5) . .
C55 O8 Yb1 136.7(5) . .
C68 O9 C67 104.0(6) . .
C74 O10 C75 105.8(6) . .
C34 O11 Yb2 135.3(5) . .
C36 O12 Yb2 133.8(5) . .
C48 O13 Yb2 130.3(5) . .
C50 O14 Yb2 128.9(5) . .
C84 O15 Yb2 129.2(5) . .
C86 O16 Yb2 141.4(5) . .
C99 O17 C98 107.4(6) . .
C105 O18 C106 104.3(7) . .
C115 O19 Yb3 130.4(5) . .
C117 O20 Yb3 139.8(5) . .
C129 O21 Yb3 127.7(5) . .
C131 O22 Yb3 129.8(5) . .
C138 O23 Yb3 135.3(5) . 2_656
C140 O24 Yb3 134.4(5) . 2_656
C150 O25 C149 105.5(6) . .
C156 O26 C157 104.8(5) . .
C124 O27 Yb4 139.0(5) . .
C126 O28 Yb4 128.8(5) . .
C166 O29 Yb4 126.9(5) . .
C168 O30 Yb4 130.1(4) . .
C175 O31 Yb4 136.3(5) . 2_656
C177 O32 Yb4 134.4(5) . 2_656
C180 O33 C182 115.8(9) . .
C184 O36 C186 116.9(8) . .
C9 N1 C7 107.8(6) . .
C9 N1 Yb1 120.0(5) . .
C7 N1 Yb1 132.0(4) . .
C14 N2 C10 118.0(6) . .
C14 N2 Yb1 121.3(5) . .
C10 N2 Yb1 119.3(5) . .
C15 N3 C17 108.6(6) . .
C15 N3 Yb1 119.1(5) . .
C17 N3 Yb1 131.8(5) . .
C68 N4 C66 106.9(7) . .
C68 N4 Yb2 119.8(6) . .
C66 N4 Yb2 132.8(5) . .
C69 N5 C73 118.7(7) . .
C69 N5 Yb2 119.9(5) . .
C73 N5 Yb2 120.3(5) . .
C74 N6 C76 108.6(7) . .
C74 N6 Yb2 118.8(5) . .
C76 N6 Yb2 132.6(5) . .
C99 N7 C97 107.5(7) . .
C99 N7 Yb3 119.1(6) . .
C97 N7 Yb3 133.3(5) . .
C100 N8 C104 117.6(7) . .
C100 N8 Yb3 120.7(6) . .
C104 N8 Yb3 120.8(5) . .
C105 N9 C107 107.2(8) . .
C105 N9 Yb3 118.8(6) . .
C107 N9 Yb3 132.7(6) . .
C150 N10 C148 107.2(6) . .
C150 N10 Yb4 119.2(5) . .
C148 N10 Yb4 133.6(5) . .
C155 N11 C151 117.5(6) . .
C155 N11 Yb4 120.8(4) . .
C151 N11 Yb4 120.9(5) . .
C156 N12 C158 107.9(6) . .
C156 N12 Yb4 118.2(5) . .
C158 N12 Yb4 133.2(4) . .
C6 C1 C2 120.4(7) . .
C6 C1 C7 118.6(7) . .
C2 C1 C7 120.9(7) . .
C1 C2 C3 121.7(8) . .
C1 C2 H2 119.1 . .
C3 C2 H2 119.1 . .
C2 C3 C4 118.8(8) . .
C2 C3 H3 120.6 . .
C4 C3 H3 120.6 . .
C5 C4 C3 120.4(8) . .
C5 C4 H4 119.8 . .
C3 C4 H4 119.8 . .
C4 C5 C6 120.1(8) . .
C4 C5 H5 119.9 . .
C6 C5 H5 119.9 . .
C1 C6 C5 118.5(8) . .
C1 C6 H6 120.8 . .
C5 C6 H6 120.8 . .
N1 C7 C1 109.3(6) . .
N1 C7 C8 102.4(6) . .
C1 C7 C8 113.9(7) . .
N1 C7 H7 110.3 . .
C1 C7 H7 110.3 . .
C8 C7 H7 110.3 . .
O1 C8 C7 105.6(6) . .
O1 C8 H8A 110.6 . .
C7 C8 H8A 110.6 . .
O1 C8 H8B 110.6 . .
C7 C8 H8B 110.6 . .
H8A C8 H8B 108.7 . .
N1 C9 O1 118.1(7) . .
N1 C9 C10 122.8(7) . .
O1 C9 C10 118.9(6) . .
N2 C10 C11 122.0(7) . .
N2 C10 C9 113.5(6) . .
C11 C10 C9 124.4(7) . .
C12 C11 C10 118.4(8) . .
C12 C11 H11 120.8 . .
C10 C11 H11 120.8 . .
C11 C12 C13 120.4(8) . .
C11 C12 H12 119.8 . .
C13 C12 H12 119.8 . .
C14 C13 C12 116.8(8) . .
C14 C13 H13 121.6 . .
C12 C13 H13 121.6 . .
N2 C14 C13 124.1(7) . .
N2 C14 C15 112.9(6) . .
C13 C14 C15 123.0(7) . .
N3 C15 O2 118.6(7) . .
N3 C15 C14 122.1(7) . .
O2 C15 C14 119.3(7) . .
O2 C16 C17 103.1(6) . .
O2 C16 H16A 111.1 . .
C17 C16 H16A 111.1 . .
O2 C16 H16B 111.1 . .
C17 C16 H16B 111.1 . .
H16A C16 H16B 109.1 . .
N3 C17 C18 113.2(6) . .
N3 C17 C16 101.5(6) . .
C18 C17 C16 113.2(6) . .
N3 C17 H17 109.6 . .
C18 C17 H17 109.6 . .
C16 C17 H17 109.6 . .
C23 C18 C19 119.0(8) . .
C23 C18 C17 119.8(8) . .
C19 C18 C17 121.2(7) . .
C18 C19 C20 119.0(8) . .
C18 C19 H19 120.5 . .
C20 C19 H19 120.5 . .
C21 C20 C19 120.9(8) . .
C21 C20 H20 119.5 . .
C19 C20 H20 119.5 . .
C22 C21 C20 119.1(9) . .
C22 C21 H21 120.5 . .
C20 C21 H21 120.5 . .
C23 C22 C21 119.5(8) . .
C23 C22 H22 120.3 . .
C21 C22 H22 120.3 . .
C22 C23 C18 122.5(9) . .
C22 C23 H23 118.7 . .
C18 C23 H23 118.7 . .
F2 C24 F1 106.6(6) . .
F2 C24 F3 106.4(6) . .
F1 C24 F3 106.9(6) . .
F2 C24 C25 114.6(6) . .
F1 C24 C25 110.1(6) . .
F3 C24 C25 111.9(6) . .
O3 C25 C26 127.7(7) . .
O3 C25 C24 114.4(6) . .
C26 C25 C24 117.7(7) . .
C25 C26 C27 120.4(6) . .
C25 C26 H26 119.8 . .
C27 C26 H26 119.8 . .
O4 C27 C26 123.4(6) . .
O4 C27 C28 116.0(6) . .
C26 C27 C28 120.6(6) . .
C33 C28 C29 120.6(6) . .
C33 C28 C27 121.8(7) . .
C29 C28 C27 117.6(6) . .
C28 C29 C30 119.9(7) . .
C28 C29 H29 120.1 . .
C30 C29 H29 120.1 . .
C31 C30 C29 119.7(7) . .
C31 C30 C34 118.7(7) . .
C29 C30 C34 121.6(7) . .
C30 C31 C32 120.1(7) . .
C30 C31 H31 120.0 . .
C32 C31 H31 120.0 . .
C31 C32 C33 120.0(7) . .
C31 C32 H32 120.0 . .
C33 C32 H32 120.0 . .
C28 C33 C32 119.8(7) . .
C28 C33 H33 120.1 . .
C32 C33 H33 120.1 . .
O11 C34 C35 122.7(7) . .
O11 C34 C30 115.9(7) . .
C35 C34 C30 121.4(7) . .
C36 C35 C34 122.1(7) . .
C36 C35 H35 119.0 . .
C34 C35 H35 119.0 . .
O12 C36 C35 130.3(7) . .
O12 C36 C37 111.4(7) . .
C35 C36 C37 118.3(7) . .
F10 C37 F12 110.5(10) . .
F10 C37 F11 103.9(10) . .
F12 C37 F11 101.0(9) . .
F10 C37 C36 114.6(9) . .
F12 C37 C36 115.5(8) . .
F11 C37 C36 109.8(9) . .
F6 C38 F5 111.2(10) . .
F6 C38 F4 102.8(10) . .
F5 C38 F4 96.7(9) . .
F6 C38 C39 116.9(9) . .
F5 C38 C39 116.6(8) . .
F4 C38 C39 109.7(8) . .
O5 C39 C40 128.9(8) . .
O5 C39 C38 112.7(7) . .
C40 C39 C38 118.3(7) . .
C39 C40 C41 121.7(7) . .
C39 C40 H40 119.1 . .
C41 C40 H40 119.1 . .
O6 C41 C40 123.6(7) . .
O6 C41 C42 115.6(7) . .
C40 C41 C42 120.9(7) . .
C47 C42 C43 117.5(8) . .
C47 C42 C41 119.3(7) . .
C43 C42 C41 123.0(7) . .
C44 C43 C42 122.1(8) . .
C44 C43 H43 119.0 . .
C42 C43 H43 119.0 . .
C43 C44 C45 120.0(7) . .
C43 C44 C48 120.4(7) . .
C45 C44 C48 119.5(7) . .
C44 C45 C46 118.0(7) . .
C44 C45 H45 121.0 . .
C46 C45 H45 121.0 . .
C47 C46 C45 120.4(7) . .
C47 C46 H46 119.8 . .
C45 C46 H46 119.8 . .
C46 C47 C42 122.0(7) . .
C46 C47 H47 119.0 . .
C42 C47 H47 119.0 . .
O13 C48 C49 124.2(7) . .
O13 C48 C44 114.5(6) . .
C49 C48 C44 121.2(7) . .
C48 C49 C50 122.4(7) . .
C48 C49 H49 118.8 . .
C50 C49 H49 118.8 . .
O14 C50 C49 125.3(8) . .
O14 C50 C51 114.4(7) . .
C49 C50 C51 120.2(8) . .
F13 C51 F15 108.5(7) . .
F13 C51 F14 105.5(7) . .
F15 C51 F14 104.2(7) . .
F13 C51 C50 116.1(8) . .
F15 C51 C50 113.3(7) . .
F14 C51 C50 108.3(7) . .
F8 C52 F7 106.2(8) . .
F8 C52 F9 106.1(7) . .
F7 C52 F9 105.2(7) . .
F8 C52 C53 114.3(7) . .
F7 C52 C53 112.8(7) . .
F9 C52 C53 111.6(7) . .
O7 C53 C54 127.7(8) . .
O7 C53 C52 113.6(7) . .
C54 C53 C52 118.7(7) . .
C55 C54 C53 123.4(8) . .
C55 C54 H54 118.3 . .
C53 C54 H54 118.3 . .
O8 C55 C54 123.6(7) . .
O8 C55 C56 114.2(6) . .
C54 C55 C56 122.2(7) . .
C59 C56 C57 117.4(7) . .
C59 C56 C55 125.2(7) . .
C57 C56 C55 117.4(6) . .
C58 C57 C56 121.2(7) . .
C58 C57 H57 119.4 . .
C56 C57 H57 119.4 . .
C57 C58 C57 118.8(10) . 2_655
C57 C58 H58 120.6 . .
C57 C58 H58 120.6 2_655 .
C56 C59 C56 123.9(10) 2_655 .
C56 C59 H59 118.0 2_655 .
C56 C59 H59 118.0 . .
C65 C60 C61 118.5(10) . .
C65 C60 C66 121.3(9) . .
C61 C60 C66 120.2(9) . .
C60 C61 C62 120.4(12) . .
C60 C61 H61 119.8 . .
C62 C61 H61 119.8 . .
C63 C62 C61 120.3(13) . .
C63 C62 H62 119.9 . .
C61 C62 H62 119.9 . .
C62 C63 C64 119.9(12) . .
C62 C63 H63 120.0 . .
C64 C63 H63 120.0 . .
C65 C64 C63 118.8(12) . .
C65 C64 H64 120.6 . .
C63 C64 H64 120.6 . .
C60 C65 C64 122.0(11) . .
C60 C65 H65 119.0 . .
C64 C65 H65 119.0 . .
N4 C66 C60 113.3(7) . .
N4 C66 C67 103.5(7) . .
C60 C66 C67 113.3(8) . .
N4 C66 H66 108.8 . .
C60 C66 H66 108.8 . .
C67 C66 H66 108.8 . .
O9 C67 C66 104.9(7) . .
O9 C67 H67A 110.8 . .
C66 C67 H67A 110.8 . .
O9 C67 H67B 110.8 . .
C66 C67 H67B 110.8 . .
H67A C67 H67B 108.9 . .
N4 C68 O9 120.1(8) . .
N4 C68 C69 121.3(8) . .
O9 C68 C69 118.4(7) . .
N5 C69 C70 123.1(8) . .
N5 C69 C68 115.7(7) . .
C70 C69 C68 121.1(8) . .
C69 C70 C71 117.3(9) . .
C69 C70 H70 121.4 . .
C71 C70 H70 121.4 . .
C72 C71 C70 118.6(8) . .
C72 C71 H71 120.7 . .
C70 C71 H71 120.7 . .
C73 C72 C71 118.1(8) . .
C73 C72 H72 121.0 . .
C71 C72 H72 121.0 . .
N5 C73 C72 124.0(8) . .
N5 C73 C74 113.2(7) . .
C72 C73 C74 122.8(8) . .
N6 C74 O10 118.3(8) . .
N6 C74 C73 123.9(7) . .
O10 C74 C73 117.8(7) . .
O10 C75 C76 104.6(7) . .
O10 C75 H75A 110.8 . .
C76 C75 H75A 110.8 . .
O10 C75 H75B 110.8 . .
C76 C75 H75B 110.8 . .
H75A C75 H75B 108.9 . .
N6 C76 C77 113.0(6) . .
N6 C76 C75 102.7(7) . .
C77 C76 C75 113.5(7) . .
N6 C76 H76 109.1 . .
C77 C76 H76 109.1 . .
C75 C76 H76 109.1 . .
C78 C77 C82 120.3(10) . .
C78 C77 C76 122.2(9) . .
C82 C77 C76 117.5(8) . .
C77 C78 C79 124.4(11) . .
C77 C78 H78 117.8 . .
C79 C78 H78 117.8 . .
C78 C79 C80 117.6(10) . .
C78 C79 H79 121.2 . .
C80 C79 H79 121.2 . .
C79 C80 C81 121.7(10) . .
C79 C80 H80 119.2 . .
C81 C80 H80 119.2 . .
C82 C81 C80 116.8(10) . .
C82 C81 H81 121.6 . .
C80 C81 H81 121.6 . .
C77 C82 C81 119.3(10) . .
C77 C82 H82 120.4 . .
C81 C82 H82 120.4 . .
F16 C83 F17 108.7(13) . .
F16 C83 F18 104.9(12) . .
F17 C83 F18 94.2(13) . .
F16 C83 C84 117.0(9) . .
F17 C83 C84 117.4(10) . .
F18 C83 C84 111.8(11) . .
O15 C84 C85 132.3(8) . .
O15 C84 C83 112.3(8) . .
C85 C84 C83 115.3(9) . .
C84 C85 C86 120.6(8) . .
C84 C85 H85 119.7 . .
C86 C85 H85 119.7 . .
O16 C86 C85 121.0(7) . .
O16 C86 C87 116.4(7) . .
C85 C86 C87 122.5(7) . .
C90 C87 C88 120.0(7) . .
C90 C87 C86 124.5(8) . .
C88 C87 C86 115.5(7) . .
C89 C88 C87 119.1(7) . .
C89 C88 H88 120.5 . .
C87 C88 H88 120.5 . .
C88 C89 C88 121.4(10) 2_655 .
C88 C89 H89 119.3 2_655 .
C88 C89 H89 119.3 . .
C87 C90 C87 120.2(10) . 2_655
C87 C90 H90 119.9 . .
C87 C90 H90 119.9 2_655 .
C92 C91 C96 116.0(9) . .
C92 C91 C97 121.7(9) . .
C96 C91 C97 122.3(9) . .
C91 C92 C93 122.3(10) . .
C91 C92 H92 118.8 . .
C93 C92 H92 118.8 . .
C94 C93 C92 119.8(11) . .
C94 C93 H93 120.1 . .
C92 C93 H93 120.1 . .
C93 C94 C95 120.3(11) . .
C93 C94 H94 119.9 . .
C95 C94 H94 119.9 . .
C94 C95 C96 119.0(12) . .
C94 C95 H95 120.5 . .
C96 C95 H95 120.5 . .
C91 C96 C95 122.5(11) . .
C91 C96 H96 118.7 . .
C95 C96 H96 118.7 . .
N7 C97 C91 111.8(7) . .
N7 C97 C98 102.7(7) . .
C91 C97 C98 113.4(7) . .
N7 C97 H97 109.6 . .
C91 C97 H97 109.6 . .
C98 C97 H97 109.6 . .
O17 C98 C97 104.4(7) . .
O17 C98 H98A 110.9 . .
C97 C98 H98A 110.9 . .
O17 C98 H98B 110.9 . .
C97 C98 H98B 110.9 . .
H98A C98 H98B 108.9 . .
N7 C99 O17 117.9(8) . .
N7 C99 C100 122.3(8) . .
O17 C99 C100 119.7(7) . .
N8 C100 C101 123.5(9) . .
N8 C100 C99 113.3(7) . .
C101 C100 C99 122.8(9) . .
C102 C101 C100 118.3(11) . .
C102 C101 H101 120.8 . .
C100 C101 H101 120.8 . .
C101 C102 C103 119.7(10) . .
C101 C102 H102 120.1 . .
C103 C102 H102 120.1 . .
C104 C103 C102 118.6(10) . .
C104 C103 H103 120.7 . .
C102 C103 H103 120.7 . .
N8 C104 C103 122.0(9) . .
N8 C104 C105 112.8(7) . .
C103 C104 C105 125.1(9) . .
N9 C105 O18 120.5(9) . .
N9 C105 C104 123.7(8) . .
O18 C105 C104 115.8(8) . .
O18 C106 C107 104.3(8) . .
O18 C106 H10A 110.9 . .
C107 C106 H10A 110.9 . .
O18 C106 H10B 110.9 . .
C107 C106 H10B 110.9 . .
H10A C106 H10B 108.9 . .
N9 C107 C108 113.1(8) . .
N9 C107 C106 103.5(8) . .
C108 C107 C106 111.1(8) . .
N9 C107 H107 109.6 . .
C108 C107 H107 109.6 . .
C106 C107 H107 109.6 . .
C109 C108 C113 116.5(10) . .
C109 C108 C107 121.4(9) . .
C113 C108 C107 122.0(8) . .
C110 C109 C108 120.2(10) . .
C110 C109 H109 119.9 . .
C108 C109 H109 119.9 . .
C111 C110 C109 120.4(10) . .
C111 C110 H110 119.8 . .
C109 C110 H110 119.8 . .
C112 C111 C110 120.2(11) . .
C112 C111 H111 119.9 . .
C110 C111 H111 119.9 . .
C111 C112 C113 120.2(10) . .
C111 C112 H112 119.9 . .
C113 C112 H112 119.9 . .
C112 C113 C108 122.5(9) . .
C112 C113 H113 118.8 . .
C108 C113 H113 118.8 . .
F21 C114 F19 104.9(8) . .
F21 C114 F20 107.2(8) . .
F19 C114 F20 102.3(7) . .
F21 C114 C115 114.3(7) . .
F19 C114 C115 114.5(7) . .
F20 C114 C115 112.5(8) . .
O19 C115 C116 130.6(8) . .
O19 C115 C114 111.7(7) . .
C116 C115 C114 117.6(8) . .
C115 C116 C117 121.3(7) . .
C115 C116 H116 119.3 . .
C117 C116 H116 119.3 . .
O20 C117 C116 122.5(7) . .
O20 C117 C118 116.2(7) . .
C116 C117 C118 121.2(7) . .
C119 C118 C123 118.6(8) . .
C119 C118 C117 124.4(7) . .
C123 C118 C117 116.6(8) . .
C118 C119 C120 120.4(6) . .
C118 C119 H119 119.8 . .
C120 C119 H119 119.8 . .
C121 C120 C119 119.9(7) . .
C121 C120 C124 116.5(7) . .
C119 C120 C124 123.5(6) . .
C120 C121 C122 120.4(7) . .
C120 C121 H121 119.8 . .
C122 C121 H121 119.8 . .
C123 C122 C121 118.8(6) . .
C123 C122 H122 120.6 . .
C121 C122 H122 120.6 . .
C122 C123 C118 121.8(7) . .
C122 C123 H123 119.1 . .
C118 C123 H123 119.1 . .
O27 C124 C125 122.1(7) . .
O27 C124 C120 116.7(6) . .
C125 C124 C120 121.1(7) . .
C126 C125 C124 122.2(7) . .
C126 C125 H125 118.9 . .
C124 C125 H125 118.9 . .
O28 C126 C125 129.6(7) . .
O28 C126 C127 114.8(7) . .
C125 C126 C127 115.5(7) . .
F22 C127 F24 108.7(8) . .
F22 C127 F23 106.1(7) . .
F24 C127 F23 104.9(7) . .
F22 C127 C126 111.7(7) . .
F24 C127 C126 112.9(7) . .
F23 C127 C126 112.2(7) . .
F25 C128 F27 105.6(6) . .
F25 C128 F26 106.7(6) . .
F27 C128 F26 106.3(6) . .
F25 C128 C129 111.7(7) . .
F27 C128 C129 111.8(6) . .
F26 C128 C129 114.2(6) . .
O21 C129 C130 127.1(7) . .
O21 C129 C128 114.4(7) . .
C130 C129 C128 118.3(7) . .
C129 C130 C131 121.0(7) . .
C129 C130 H130 119.5 . .
C131 C130 H130 119.5 . .
O22 C131 C130 123.9(7) . .
O22 C131 C132 117.2(6) . .
C130 C131 C132 118.9(7) . .
C133 C132 C137 118.3(7) . .
C133 C132 C131 123.4(7) . .
C137 C132 C131 118.3(7) . .
C134 C133 C132 121.4(7) . .
C134 C133 H133 119.3 . .
C132 C133 H133 119.3 . .
C133 C134 C135 119.2(7) . .
C133 C134 H134 120.4 . .
C135 C134 H134 120.4 . .
C136 C135 C134 121.2(7) . .
C136 C135 H135 119.4 . .
C134 C135 H135 119.4 . .
C137 C136 C135 118.4(7) . .
C137 C136 C138 122.4(7) . .
C135 C136 C138 119.1(7) . .
C136 C137 C132 121.5(7) . .
C136 C137 H137 119.3 . .
C132 C137 H137 119.3 . .
O23 C138 C139 124.1(8) . .
O23 C138 C136 114.8(7) . .
C139 C138 C136 121.1(7) . .
C138 C139 C140 122.5(8) . .
C138 C139 H139 118.8 . .
C140 C139 H139 118.8 . .
O24 C140 C139 127.9(8) . .
O24 C140 C141 113.3(8) . .
C139 C140 C141 118.8(8) . .
F28 C141 F30 110.5(11) . .
F28 C141 F29 100.4(11) . .
F30 C141 F29 101.8(11) . .
F28 C141 C140 114.3(10) . .
F30 C141 C140 117.1(9) . .
F29 C141 C140 110.7(9) . .
C143 C142 C147 118.4(8) . .
C143 C142 C148 121.5(7) . .
C147 C142 C148 120.2(8) . .
C142 C143 C144 121.2(8) . .
C142 C143 H143 119.4 . .
C144 C143 H143 119.4 . .
C145 C144 C143 117.8(10) . .
C145 C144 H144 121.1 . .
C143 C144 H144 121.1 . .
C146 C145 C144 121.1(9) . .
C146 C145 H145 119.5 . .
C144 C145 H145 119.5 . .
C147 C146 C145 120.4(9) . .
C147 C146 H146 119.8 . .
C145 C146 H146 119.8 . .
C146 C147 C142 121.1(9) . .
C146 C147 H147 119.5 . .
C142 C147 H147 119.5 . .
N10 C148 C142 109.2(6) . .
N10 C148 C149 102.3(7) . .
C142 C148 C149 112.8(7) . .
N10 C148 H148 110.8 . .
C142 C148 H148 110.8 . .
C149 C148 H148 110.8 . .
O25 C149 C148 105.2(7) . .
O25 C149 H14A 110.7 . .
C148 C149 H14A 110.7 . .
O25 C149 H14B 110.7 . .
C148 C149 H14B 110.7 . .
H14A C149 H14B 108.8 . .
N10 C150 O25 119.7(7) . .
N10 C150 C151 123.6(7) . .
O25 C150 C151 116.7(7) . .
N11 C151 C152 122.6(7) . .
N11 C151 C150 112.3(6) . .
C152 C151 C150 125.0(7) . .
C153 C152 C151 119.4(7) . .
C153 C152 H152 120.3 . .
C151 C152 H152 120.3 . .
C152 C153 C154 118.7(7) . .
C152 C153 H153 120.7 . .
C154 C153 H153 120.7 . .
C155 C154 C153 118.4(7) . .
C155 C154 H154 120.8 . .
C153 C154 H154 120.8 . .
N11 C155 C154 123.3(7) . .
N11 C155 C156 113.1(6) . .
C154 C155 C156 123.6(7) . .
N12 C156 O26 118.8(6) . .
N12 C156 C155 123.6(7) . .
O26 C156 C155 117.5(6) . .
O26 C157 C158 105.2(6) . .
O26 C157 H15A 110.7 . .
C158 C157 H15A 110.7 . .
O26 C157 H15B 110.7 . .
C158 C157 H15B 110.7 . .
H15A C157 H15B 108.8 . .
C159 C158 N12 113.4(6) . .
C159 C158 C157 114.2(7) . .
N12 C158 C157 102.4(6) . .
C159 C158 H158 108.9 . .
N12 C158 H158 108.9 . .
C157 C158 H158 108.9 . .
C160 C159 C164 119.5(8) . .
C160 C159 C158 120.5(7) . .
C164 C159 C158 120.0(8) . .
C159 C160 C161 121.2(9) . .
C159 C160 H160 119.4 . .
C161 C160 H160 119.4 . .
C160 C161 C162 119.0(9) . .
C160 C161 H161 120.5 . .
C162 C161 H161 120.5 . .
C163 C162 C161 120.6(9) . .
C163 C162 H162 119.7 . .
C161 C162 H162 119.7 . .
C162 C163 C164 120.1(9) . .
C162 C163 H163 120.0 . .
C164 C163 H163 120.0 . .
C159 C164 C163 119.5(9) . .
C159 C164 H164 120.2 . .
C163 C164 H164 120.2 . .
F32 C165 F33 107.1(8) . .
F32 C165 F31 105.1(7) . .
F33 C165 F31 104.5(7) . .
F32 C165 C166 114.4(6) . .
F33 C165 C166 114.4(7) . .
F31 C165 C166 110.4(7) . .
O29 C166 C167 128.6(7) . .
O29 C166 C165 113.1(7) . .
C167 C166 C165 118.3(7) . .
C166 C167 C168 120.7(7) . .
C166 C167 H167 119.7 . .
C168 C167 H167 119.7 . .
O30 C168 C167 122.4(6) . .
O30 C168 C169 117.0(6) . .
C167 C168 C169 120.5(6) . .
C170 C169 C174 118.8(7) . .
C170 C169 C168 118.9(6) . .
C174 C169 C168 122.0(7) . .
C171 C170 C169 122.0(7) . .
C171 C170 H170 119.0 . .
C169 C170 H170 119.0 . .
C170 C171 C172 118.4(7) . .
C170 C171 C175 123.3(7) . .
C172 C171 C175 118.3(7) . .
C171 C172 C173 121.5(7) . .
C171 C172 H172 119.2 . .
C173 C172 H172 119.2 . .
C172 C173 C174 119.1(7) . .
C172 C173 H173 120.5 . .
C174 C173 H173 120.5 . .
C169 C174 C173 120.2(7) . .
C169 C174 H174 119.9 . .
C173 C174 H174 119.9 . .
O31 C175 C176 123.3(7) . .
O31 C175 C171 116.4(7) . .
C176 C175 C171 120.3(8) . .
C175 C176 C177 121.6(8) . .
C175 C176 H176 119.2 . .
C177 C176 H176 119.2 . .
O32 C177 C176 128.2(8) . .
O32 C177 C179 112.3(12) . .
C176 C177 C179 118.1(13) . .
O32 C177 C178 115.4(12) . .
C176 C177 C178 115.7(12) . .
O34 C180 O33 123.4(12) . .
O34 C180 C189 125.6(13) . .
O33 C180 C189 110.9(12) . .
O33 C182 C183 108.6(9) . .
O33 C182 H18C 110.0 . .
C183 C182 H18C 110.0 . .
O33 C182 H18D 110.0 . .
C183 C182 H18D 110.0 . .
H18C C182 H18D 108.3 . .
C182 C183 H18E 109.5 . .
C182 C183 H18F 109.5 . .
H18E C183 H18F 109.5 . .
C182 C183 H18G 109.5 . .
H18E C183 H18G 109.5 . .
H18F C183 H18G 109.5 . .
O35 C184 O36 124.1(10) . .
O35 C184 C188 124.0(11) . .
O36 C184 C188 111.6(9) . .
O36 C186 C187 112.0(8) . .
O36 C186 H18J 109.2 . .
C187 C186 H18J 109.2 . .
O36 C186 H18K 109.2 . .
C187 C186 H18K 109.2 . .
H18J C186 H18K 107.9 . .
C186 C187 H18L 109.5 . .
C186 C187 H18M 109.5 . .
H18L C187 H18M 109.5 . .
C186 C187 H18N 109.5 . .
H18L C187 H18N 109.5 . .
H18M C187 H18N 109.5 . .
C184 C188 H18A 109.5 . .
C184 C188 H18B 109.5 . .
H18A C188 H18B 109.5 . .
C184 C188 H18H 109.5 . .
H18A C188 H18H 109.5 . .
H18B C188 H18H 109.5 . .
C180 C189 H18I 109.5 . .
C180 C189 H18O 109.5 . .
H18I C189 H18O 109.5 . .
C180 C189 H18P 109.5 . .
H18I C189 H18P 109.5 . .
H18O C189 H18P 109.5 . .

loop_
_geom_bond_atom_site_label_1
_geom_bond_atom_site_label_2
_geom_bond_distance
_geom_bond_site_symmetry_2
Yb1 O8 2.242(5) .
Yb1 O4 2.288(5) .
Yb1 O5 2.323(5) .
Yb1 O7 2.323(5) .
Yb1 O6 2.394(5) .
Yb1 O3 2.446(5) .
Yb1 N1 2.494(6) .
Yb1 N3 2.538(6) .
Yb1 N2 2.575(6) .
Yb2 O16 2.226(5) .
Yb2 O13 2.282(5) .
Yb2 O12 2.318(5) .
Yb2 O15 2.347(5) .
Yb2 O11 2.370(5) .
Yb2 O14 2.450(5) .
Yb2 N6 2.528(6) .
Yb2 N4 2.564(7) .
Yb2 N5 2.582(6) .
Yb3 O20 2.256(7) .
Yb3 O22 2.293(5) .
Yb3 O19 2.322(6) .
Yb3 O24 2.332(6) 2_656
Yb3 O23 2.364(5) 2_656
Yb3 O21 2.472(5) .
Yb3 N7 2.499(7) .
Yb3 N8 2.556(7) .
Yb3 N9 2.591(7) .
Yb4 O27 2.241(5) .
Yb4 O30 2.282(5) .
Yb4 O32 2.334(5) 2_656
Yb4 O31 2.356(5) 2_656
Yb4 O28 2.358(5) .
Yb4 O29 2.451(5) .
Yb4 N10 2.521(6) .
Yb4 N12 2.539(6) .
Yb4 N11 2.556(6) .
F1 C24 1.320(8) .
F2 C24 1.316(8) .
F3 C24 1.340(9) .
F4 C38 1.390(13) .
F5 C38 1.297(11) .
F6 C38 1.221(12) .
F7 C52 1.330(10) .
F8 C52 1.315(10) .
F9 C52 1.339(10) .
F10 C37 1.241(13) .
F11 C37 1.337(12) .
F12 C37 1.305(11) .
F13 C51 1.292(11) .
F14 C51 1.367(10) .
F15 C51 1.350(9) .
F16 C83 1.206(11) .
F17 C83 1.231(13) .
F18 C83 1.235(16) .
F19 C114 1.339(10) .
F20 C114 1.342(10) .
F21 C114 1.311(10) .
F22 C127 1.320(11) .
F23 C127 1.334(10) .
F24 C127 1.330(10) .
F25 C128 1.329(8) .
F26 C128 1.344(9) .
F27 C128 1.335(9) .
F28 C141 1.241(14) .
F29 C141 1.338(13) .
F30 C141 1.279(11) .
F31 C165 1.326(10) .
F32 C165 1.313(9) .
F33 C165 1.317(10) .
F34 C178 1.34(4) .
F35 C178 1.24(5) .
F36 C178 1.34(5) .
C178 C177 1.60(3) .
F37 C179 1.38(3) .
F38 C179 1.35(5) .
F39 C179 1.23(4) .
C179 C177 1.52(3) .
O1 C9 1.356(9) .
O1 C8 1.439(10) .
O2 C15 1.336(9) .
O2 C16 1.465(10) .
O3 C25 1.260(8) .
O4 C27 1.267(8) .
O5 C39 1.252(9) .
O6 C41 1.249(9) .
O7 C53 1.274(9) .
O8 C55 1.259(8) .
O9 C68 1.345(10) .
O9 C67 1.500(10) .
O10 C74 1.362(9) .
O10 C75 1.457(11) .
O11 C34 1.248(9) .
O12 C36 1.260(9) .
O13 C48 1.290(9) .
O14 C50 1.275(9) .
O15 C84 1.255(10) .
O16 C86 1.266(9) .
O17 C99 1.335(10) .
O17 C98 1.438(11) .
O18 C105 1.349(10) .
O18 C106 1.464(12) .
O19 C115 1.271(10) .
O20 C117 1.231(10) .
O21 C129 1.261(9) .
O22 C131 1.267(9) .
O23 C138 1.264(9) .
O23 Yb3 2.364(5) 2_656
O24 C140 1.274(10) .
O24 Yb3 2.332(6) 2_656
O25 C150 1.329(9) .
O25 C149 1.440(10) .
O26 C156 1.349(8) .
O26 C157 1.480(9) .
O27 C124 1.252(9) .
O28 C126 1.261(9) .
O29 C166 1.266(9) .
O30 C168 1.261(8) .
O31 C175 1.255(9) .
O31 Yb4 2.356(5) 2_656
O32 C177 1.265(9) .
O32 Yb4 2.334(5) 2_656
O33 C180 1.292(14) .
O33 C182 1.425(12) .
O34 C180 1.206(14) .
O35 C184 1.169(11) .
O36 C184 1.349(12) .
O36 C186 1.445(12) .
N1 C9 1.277(9) .
N1 C7 1.494(9) .
N2 C14 1.321(9) .
N2 C10 1.345(9) .
N3 C15 1.281(10) .
N3 C17 1.473(9) .
N4 C68 1.263(10) .
N4 C66 1.504(10) .
N5 C69 1.319(10) .
N5 C73 1.322(10) .
N6 C74 1.262(10) .
N6 C76 1.480(10) .
N7 C99 1.283(10) .
N7 C97 1.487(11) .
N8 C100 1.315(11) .
N8 C104 1.367(11) .
N9 C105 1.225(10) .
N9 C107 1.481(11) .
N10 C150 1.275(10) .
N10 C148 1.475(10) .
N11 C155 1.346(9) .
N11 C151 1.357(9) .
N12 C156 1.277(9) .
N12 C158 1.495(9) .
C1 C6 1.372(10) .
C1 C2 1.384(11) .
C1 C7 1.526(10) .
C2 C3 1.384(12) .
C2 H2 0.9500 .
C3 C4 1.388(12) .
C3 H3 0.9500 .
C4 C5 1.384(12) .
C4 H4 0.9500 .
C5 C6 1.433(11) .
C5 H5 0.9500 .
C6 H6 0.9500 .
C7 C8 1.550(11) .
C7 H7 1.0000 .
C8 H8A 0.9900 .
C8 H8B 0.9900 .
C9 C10 1.436(10) .
C10 C11 1.396(11) .
C11 C12 1.357(12) .
C11 H11 0.9500 .
C12 C13 1.393(12) .
C12 H12 0.9500 .
C13 C14 1.382(11) .
C13 H13 0.9500 .
C14 C15 1.477(10) .
C16 C17 1.598(11) .
C16 H16A 0.9900 .
C16 H16B 0.9900 .
C17 C18 1.492(11) .
C17 H17 1.0000 .
C18 C23 1.381(11) .
C18 C19 1.386(11) .
C19 C20 1.401(12) .
C19 H19 0.9500 .
C20 C21 1.393(13) .
C20 H20 0.9500 .
C21 C22 1.385(14) .
C21 H21 0.9500 .
C22 C23 1.366(12) .
C22 H22 0.9500 .
C23 H23 0.9500 .
C24 C25 1.536(10) .
C25 C26 1.383(10) .
C26 C27 1.414(10) .
C26 H26 0.9500 .
C27 C28 1.495(10) .
C28 C33 1.370(10) .
C28 C29 1.383(10) .
C29 C30 1.410(10) .
C29 H29 0.9500 .
C30 C31 1.375(10) .
C30 C34 1.513(10) .
C31 C32 1.391(10) .
C31 H31 0.9500 .
C32 C33 1.404(10) .
C32 H32 0.9500 .
C33 H33 0.9500 .
C34 C35 1.430(11) .
C35 C36 1.334(11) .
C35 H35 0.9500 .
C36 C37 1.530(12) .
C38 C39 1.518(12) .
C39 C40 1.350(11) .
C40 C41 1.404(11) .
C40 H40 0.9500 .
C41 C42 1.525(11) .
C42 C47 1.387(11) .
C42 C43 1.394(10) .
C43 C44 1.362(10) .
C43 H43 0.9500 .
C44 C45 1.403(10) .
C44 C48 1.494(10) .
C45 C46 1.418(11) .
C45 H45 0.9500 .
C46 C47 1.350(10) .
C46 H46 0.9500 .
C47 H47 0.9500 .
C48 C49 1.364(11) .
C49 C50 1.399(12) .
C49 H49 0.9500 .
C50 C51 1.503(12) .
C52 C53 1.502(12) .
C53 C54 1.398(11) .
C54 C55 1.371(10) .
C54 H54 0.9500 .
C55 C56 1.492(10) .
C56 C59 1.377(8) .
C56 C57 1.401(10) .
C57 C58 1.393(9) .
C57 H57 0.9500 .
C58 C57 1.393(9) 2_655
C58 H58 0.9500 .
C59 C56 1.377(8) 2_655
C59 H59 0.9500 .
C60 C65 1.360(13) .
C60 C61 1.361(14) .
C60 C66 1.510(13) .
C61 C62 1.413(16) .
C61 H61 0.9500 .
C62 C63 1.339(18) .
C62 H62 0.9500 .
C63 C64 1.388(18) .
C63 H63 0.9500 .
C64 C65 1.384(15) .
C64 H64 0.9500 .
C65 H65 0.9500 .
C66 C67 1.516(12) .
C66 H66 1.0000 .
C67 H67A 0.9900 .
C67 H67B 0.9900 .
C68 C69 1.460(12) .
C69 C70 1.398(12) .
C70 C71 1.405(13) .
C70 H70 0.9500 .
C71 C72 1.404(13) .
C71 H71 0.9500 .
C72 C73 1.362(11) .
C72 H72 0.9500 .
C73 C74 1.460(12) .
C75 C76 1.560(11) .
C75 H75A 0.9900 .
C75 H75B 0.9900 .
C76 C77 1.522(13) .
C76 H76 1.0000 .
C77 C78 1.337(12) .
C77 C82 1.389(12) .
C78 C79 1.348(15) .
C78 H78 0.9500 .
C79 C80 1.385(16) .
C79 H79 0.9500 .
C80 C81 1.432(16) .
C80 H80 0.9500 .
C81 C82 1.423(13) .
C81 H81 0.9500 .
C82 H82 0.9500 .
C83 C84 1.526(12) .
C84 C85 1.386(12) .
C85 C86 1.428(11) .
C85 H85 0.9500 .
C86 C87 1.491(11) .
C87 C90 1.381(9) .
C87 C88 1.412(11) .
C88 C89 1.378(9) .
C88 H88 0.9500 .
C89 C88 1.378(9) 2_655
C89 H89 0.9500 .
C90 C87 1.381(9) 2_655
C90 H90 0.9500 .
C91 C92 1.355(13) .
C91 C96 1.368(13) .
C91 C97 1.495(12) .
C92 C93 1.399(13) .
C92 H92 0.9500 .
C93 C94 1.314(17) .
C93 H93 0.9500 .
C94 C95 1.371(18) .
C94 H94 0.9500 .
C95 C96 1.375(16) .
C95 H95 0.9500 .
C96 H96 0.9500 .
C97 C98 1.558(12) .
C97 H97 1.0000 .
C98 H98A 0.9900 .
C98 H98B 0.9900 .
C99 C100 1.478(13) .
C100 C101 1.390(13) .
C101 C102 1.352(14) .
C101 H101 0.9500 .
C102 C103 1.391(16) .
C102 H102 0.9500 .
C103 C104 1.369(13) .
C103 H103 0.9500 .
C104 C105 1.464(13) .
C106 C107 1.525(13) .
C106 H10A 0.9900 .
C106 H10B 0.9900 .
C107 C108 1.521(15) .
C107 H107 1.0000 .
C108 C109 1.393(12) .
C108 C113 1.401(13) .
C109 C110 1.388(15) .
C109 H109 0.9500 .
C110 C111 1.378(15) .
C110 H110 0.9500 .
C111 C112 1.341(14) .
C111 H111 0.9500 .
C112 C113 1.360(13) .
C112 H112 0.9500 .
C113 H113 0.9500 .
C114 C115 1.514(12) .
C115 C116 1.365(11) .
C116 C117 1.430(11) .
C116 H116 0.9500 .
C117 C118 1.494(12) .
C118 C119 1.378(12) .
C118 C123 1.420(11) .
C119 C120 1.392(11) .
C119 H119 0.9500 .
C120 C121 1.386(10) .
C120 C124 1.494(10) .
C121 C122 1.410(11) .
C121 H121 0.9500 .
C122 C123 1.352(11) .
C122 H122 0.9500 .
C123 H123 0.9500 .
C124 C125 1.425(10) .
C125 C126 1.377(11) .
C125 H125 0.9500 .
C126 C127 1.513(11) .
C128 C129 1.498(11) .
C129 C130 1.396(11) .
C130 C131 1.415(11) .
C130 H130 0.9500 .
C131 C132 1.479(10) .
C132 C133 1.382(10) .
C132 C137 1.411(11) .
C133 C134 1.373(10) .
C133 H133 0.9500 .
C134 C135 1.395(11) .
C134 H134 0.9500 .
C135 C136 1.387(11) .
C135 H135 0.9500 .
C136 C137 1.377(11) .
C136 C138 1.510(11) .
C137 H137 0.9500 .
C138 C139 1.357(12) .
C139 C140 1.386(12) .
C139 H139 0.9500 .
C140 C141 1.512(13) .
C142 C143 1.381(11) .
C142 C147 1.411(11) .
C142 C148 1.525(12) .
C143 C144 1.398(12) .
C143 H143 0.9500 .
C144 C145 1.397(14) .
C144 H144 0.9500 .
C145 C146 1.375(14) .
C145 H145 0.9500 .
C146 C147 1.342(13) .
C146 H146 0.9500 .
C147 H147 0.9500 .
C148 C149 1.559(12) .
C148 H148 1.0000 .
C149 H14A 0.9900 .
C149 H14B 0.9900 .
C150 C151 1.462(11) .
C151 C152 1.384(10) .
C152 C153 1.377(10) .
C152 H152 0.9500 .
C153 C154 1.405(11) .
C153 H153 0.9500 .
C154 C155 1.383(10) .
C154 H154 0.9500 .
C155 C156 1.456(10) .
C157 C158 1.539(10) .
C157 H15A 0.9900 .
C157 H15B 0.9900 .
C158 C159 1.480(11) .
C158 H158 1.0000 .
C159 C160 1.387(12) .
C159 C164 1.395(11) .
C160 C161 1.390(13) .
C160 H160 0.9500 .
C161 C162 1.393(14) .
C161 H161 0.9500 .
C162 C163 1.379(15) .
C162 H162 0.9500 .
C163 C164 1.406(13) .
C163 H163 0.9500 .
C164 H164 0.9500 .
C165 C166 1.518(11) .
C166 C167 1.373(10) .
C167 C168 1.415(10) .
C167 H167 0.9500 .
C168 C169 1.469(10) .
C169 C170 1.389(10) .
C169 C174 1.391(10) .
C170 C171 1.381(10) .
C170 H170 0.9500 .
C171 C172 1.383(10) .
C171 C175 1.506(10) .
C172 C173 1.388(10) .
C172 H172 0.9500 .
C173 C174 1.402(10) .
C173 H173 0.9500 .
C174 H174 0.9500 .
C175 C176 1.392(11) .
C176 C177 1.399(11) .
C176 H176 0.9500 .
C180 C189 1.537(17) .
C182 C183 1.533(15) .
C182 H18C 0.9900 .
C182 H18D 0.9900 .
C183 H18E 0.9800 .
C183 H18F 0.9800 .
C183 H18G 0.9800 .
C184 C188 1.551(15) .
C186 C187 1.484(13) .
C186 H18J 0.9900 .
C186 H18K 0.9900 .
C187 H18L 0.9800 .
C187 H18M 0.9800 .
C187 H18N 0.9800 .
C188 H18A 0.9800 .
C188 H18B 0.9800 .
C188 H18H 0.9800 .
C189 H18I 0.9800 .
C189 H18O 0.9800 .
C189 H18P 0.9800 .

loop_
_geom_torsion_atom_site_label_1
_geom_torsion_atom_site_label_2
_geom_torsion_atom_site_label_3
_geom_torsion_atom_site_label_4
_geom_torsion
_geom_torsion_site_symmetry_1
_geom_torsion_site_symmetry_4
C6 C1 C2 C3 1.3(12) . .
C7 C1 C2 C3 -177.0(7) . .
C1 C2 C3 C4 -1.0(12) . .
C2 C3 C4 C5 0.1(12) . .
C3 C4 C5 C6 0.5(12) . .
C2 C1 C6 C5 -0.6(11) . .
C7 C1 C6 C5 177.7(6) . .
C4 C5 C6 C1 -0.3(11) . .
C9 N1 C7 C1 -121.0(7) . .
Yb1 N1 C7 C1 53.5(8) . .
C9 N1 C7 C8 0.1(8) . .
Yb1 N1 C7 C8 174.6(5) . .
C6 C1 C7 N1 -121.7(7) . .
C2 C1 C7 N1 56.5(9) . .
C6 C1 C7 C8 124.4(8) . .
C2 C1 C7 C8 -57.3(9) . .
C9 O1 C8 C7 0.0(9) . .
N1 C7 C8 O1 -0.1(8) . .
C1 C7 C8 O1 117.8(7) . .
C7 N1 C9 O1 -0.1(9) . .
Yb1 N1 C9 O1 -175.4(5) . .
C7 N1 C9 C10 176.0(7) . .
Yb1 N1 C9 C10 0.7(9) . .
C8 O1 C9 N1 0.1(9) . .
C8 O1 C9 C10 -176.2(7) . .
C14 N2 C10 C11 3.3(11) . .
Yb1 N2 C10 C11 170.1(6) . .
C14 N2 C10 C9 -176.1(6) . .
Yb1 N2 C10 C9 -9.3(8) . .
N1 C9 C10 N2 5.8(10) . .
O1 C9 C10 N2 -178.1(6) . .
N1 C9 C10 C11 -173.6(7) . .
O1 C9 C10 C11 2.5(11) . .
N2 C10 C11 C12 -1.5(12) . .
C9 C10 C11 C12 177.8(8) . .
C10 C11 C12 C13 -2.8(13) . .
C11 C12 C13 C14 5.1(12) . .
C10 N2 C14 C13 -0.8(11) . .
Yb1 N2 C14 C13 -167.4(6) . .
C10 N2 C14 C15 176.8(6) . .
Yb1 N2 C14 C15 10.3(8) . .
C12 C13 C14 N2 -3.3(12) . .
C12 C13 C14 C15 179.3(7) . .
C17 N3 C15 O2 -3.6(9) . .
Yb1 N3 C15 O2 169.2(5) . .
C17 N3 C15 C14 177.8(7) . .
Yb1 N3 C15 C14 -9.3(9) . .
C16 O2 C15 N3 -5.9(9) . .
C16 O2 C15 C14 172.6(7) . .
N2 C14 C15 N3 -0.5(10) . .
C13 C14 C15 N3 177.1(7) . .
N2 C14 C15 O2 -179.1(6) . .
C13 C14 C15 O2 -1.4(11) . .
C15 O2 C16 C17 11.7(8) . .
C15 N3 C17 C18 -111.1(7) . .
Yb1 N3 C17 C18 77.3(8) . .
C15 N3 C17 C16 10.5(8) . .
Yb1 N3 C17 C16 -161.1(5) . .
O2 C16 C17 N3 -13.2(7) . .
O2 C16 C17 C18 108.4(7) . .
N3 C17 C18 C23 -135.0(7) . .
C16 C17 C18 C23 110.2(8) . .
N3 C17 C18 C19 46.8(10) . .
C16 C17 C18 C19 -68.0(9) . .
C23 C18 C19 C20 0.5(11) . .
C17 C18 C19 C20 178.7(7) . .
C18 C19 C20 C21 0.4(12) . .
C19 C20 C21 C22 -1.3(12) . .
C20 C21 C22 C23 1.3(12) . .
C21 C22 C23 C18 -0.5(12) . .
C19 C18 C23 C22 -0.4(12) . .
C17 C18 C23 C22 -178.7(7) . .
Yb1 O3 C25 C26 18.0(11) . .
Yb1 O3 C25 C24 -166.2(4) . .
F2 C24 C25 O3 174.2(6) . .
F1 C24 C25 O3 -65.8(8) . .
F3 C24 C25 O3 53.0(8) . .
F2 C24 C25 C26 -9.6(10) . .
F1 C24 C25 C26 110.5(7) . .
F3 C24 C25 C26 -130.8(7) . .
O3 C25 C26 C27 9.2(12) . .
C24 C25 C26 C27 -166.5(6) . .
Yb1 O4 C27 C26 -46.8(9) . .
Yb1 O4 C27 C28 136.1(5) . .
C25 C26 C27 O4 3.1(11) . .
C25 C26 C27 C28 -179.9(7) . .
O4 C27 C28 C33 -151.0(7) . .
C26 C27 C28 C33 31.8(10) . .
O4 C27 C28 C29 24.9(9) . .
C26 C27 C28 C29 -152.2(6) . .
C33 C28 C29 C30 -0.3(11) . .
C27 C28 C29 C30 -176.3(6) . .
C28 C29 C30 C31 1.7(11) . .
C28 C29 C30 C34 -179.4(6) . .
C29 C30 C31 C32 -1.1(12) . .
C34 C30 C31 C32 179.9(7) . .
C30 C31 C32 C33 -0.9(12) . .
C29 C28 C33 C32 -1.7(11) . .
C27 C28 C33 C32 174.1(7) . .
C31 C32 C33 C28 2.3(12) . .
Yb2 O11 C34 C35 -24.9(11) . .
Yb2 O11 C34 C30 156.6(5) . .
C31 C30 C34 O11 6.8(10) . .
C29 C30 C34 O11 -172.1(7) . .
C31 C30 C34 C35 -171.7(7) . .
C29 C30 C34 C35 9.3(11) . .
O11 C34 C35 C36 6.9(13) . .
C30 C34 C35 C36 -174.7(8) . .
Yb2 O12 C36 C35 -3.0(15) . .
Yb2 O12 C36 C37 177.8(6) . .
C34 C35 C36 O12 6.8(15) . .
C34 C35 C36 C37 -174.0(9) . .
O12 C36 C37 F10 68.6(13) . .
C35 C36 C37 F10 -110.7(12) . .
O12 C36 C37 F12 -161.2(9) . .
C35 C36 C37 F12 19.5(15) . .
O12 C36 C37 F11 -47.9(12) . .
C35 C36 C37 F11 132.8(10) . .
Yb1 O5 C39 C40 0.1(13) . .
Yb1 O5 C39 C38 177.9(6) . .
F6 C38 C39 O5 66.6(14) . .
F5 C38 C39 O5 -158.4(9) . .
F4 C38 C39 O5 -49.9(11) . .
F6 C38 C39 C40 -115.4(12) . .
F5 C38 C39 C40 19.6(14) . .
F4 C38 C39 C40 128.2(10) . .
O5 C39 C40 C41 6.3(14) . .
C38 C39 C40 C41 -171.3(8) . .
Yb1 O6 C41 C40 -24.5(11) . .
Yb1 O6 C41 C42 156.3(5) . .
C39 C40 C41 O6 5.7(13) . .
C39 C40 C41 C42 -175.3(7) . .
O6 C41 C42 C47 7.1(10) . .
C40 C41 C42 C47 -172.0(7) . .
O6 C41 C42 C43 -169.5(7) . .
C40 C41 C42 C43 11.4(12) . .
C47 C42 C43 C44 1.8(12) . .
C41 C42 C43 C44 178.4(7) . .
C42 C43 C44 C45 -1.4(12) . .
C42 C43 C44 C48 -177.3(7) . .
C43 C44 C45 C46 0.4(11) . .
C48 C44 C45 C46 176.4(7) . .
C44 C45 C46 C47 0.2(12) . .
C45 C46 C47 C42 0.3(12) . .
C43 C42 C47 C46 -1.2(12) . .
C41 C42 C47 C46 -178.0(7) . .
Yb2 O13 C48 C49 -43.1(10) . .
Yb2 O13 C48 C44 137.4(5) . .
C43 C44 C48 O13 23.6(10) . .
C45 C44 C48 O13 -152.4(7) . .
C43 C44 C48 C49 -156.0(8) . .
C45 C44 C48 C49 28.0(11) . .
O13 C48 C49 C50 1.1(12) . .
C44 C48 C49 C50 -179.4(7) . .
Yb2 O14 C50 C49 18.2(11) . .
Yb2 O14 C50 C51 -161.4(5) . .
C48 C49 C50 O14 9.3(13) . .
C48 C49 C50 C51 -171.0(8) . .
O14 C50 C51 F13 39.4(10) . .
C49 C50 C51 F13 -140.3(8) . .
O14 C50 C51 F15 165.9(7) . .
C49 C50 C51 F15 -13.8(12) . .
O14 C50 C51 F14 -79.0(9) . .
C49 C50 C51 F14 101.3(9) . .
Yb1 O7 C53 C54 -17.3(11) . .
Yb1 O7 C53 C52 164.3(5) . .
F8 C52 C53 O7 -155.0(7) . .
F7 C52 C53 O7 -33.6(10) . .
F9 C52 C53 O7 84.6(9) . .
F8 C52 C53 C54 26.5(11) . .
F7 C52 C53 C54 147.9(7) . .
F9 C52 C53 C54 -93.9(9) . .
O7 C53 C54 C55 -1.6(13) . .
C52 C53 C54 C55 176.7(7) . .
Yb1 O8 C55 C54 14.2(11) . .
Yb1 O8 C55 C56 -165.8(4) . .
C53 C54 C55 O8 4.4(12) . .
C53 C54 C55 C56 -175.6(7) . .
O8 C55 C56 C59 -167.5(5) . .
C54 C55 C56 C59 12.5(11) . .
O8 C55 C56 C57 10.8(9) . .
C54 C55 C56 C57 -169.2(7) . .
C59 C56 C57 C58 -0.1(9) . .
C55 C56 C57 C58 -178.5(5) . .
C56 C57 C58 C57 0.0(5) . 2_655
C57 C56 C59 C56 0.0(5) . 2_655
C55 C56 C59 C56 178.3(7) . 2_655
C65 C60 C61 C62 0.6(17) . .
C66 C60 C61 C62 178.0(10) . .
C60 C61 C62 C63 -1(2) . .
C61 C62 C63 C64 2(2) . .
C62 C63 C64 C65 -3.5(18) . .
C61 C60 C65 C64 -1.7(15) . .
C66 C60 C65 C64 -179.2(8) . .
C63 C64 C65 C60 3.2(15) . .
C68 N4 C66 C60 -117.4(9) . .
Yb2 N4 C66 C60 71.4(10) . .
C68 N4 C66 C67 5.6(10) . .
Yb2 N4 C66 C67 -165.5(6) . .
C65 C60 C66 N4 -127.4(9) . .
C61 C60 C66 N4 55.3(12) . .
C65 C60 C66 C67 115.1(10) . .
C61 C60 C66 C67 -62.2(12) . .
C68 O9 C67 C66 7.3(9) . .
N4 C66 C67 O9 -7.7(9) . .
C60 C66 C67 O9 115.4(8) . .
C66 N4 C68 O9 -1.0(11) . .
Yb2 N4 C68 O9 171.5(6) . .
C66 N4 C68 C69 -175.9(8) . .
Yb2 N4 C68 C69 -3.4(11) . .
C67 O9 C68 N4 -4.2(11) . .
C67 O9 C68 C69 170.9(8) . .
C73 N5 C69 C70 -4.6(13) . .
Yb2 N5 C69 C70 -172.6(7) . .
C73 N5 C69 C68 172.7(8) . .
Yb2 N5 C69 C68 4.7(10) . .
N4 C68 C69 N5 -0.9(12) . .
O9 C68 C69 N5 -175.9(7) . .
N4 C68 C69 C70 176.5(9) . .
O9 C68 C69 C70 1.4(13) . .
N5 C69 C70 C71 1.4(15) . .
C68 C69 C70 C71 -175.7(9) . .
C69 C70 C71 C72 2.6(16) . .
C70 C71 C72 C73 -3.4(15) . .
C69 N5 C73 C72 3.7(13) . .
Yb2 N5 C73 C72 171.7(7) . .
C69 N5 C73 C74 -174.2(7) . .
Yb2 N5 C73 C74 -6.3(9) . .
C71 C72 C73 N5 0.3(15) . .
C71 C72 C73 C74 178.1(9) . .
C76 N6 C74 O10 -0.8(10) . .
Yb2 N6 C74 O10 -179.0(5) . .
C76 N6 C74 C73 179.5(7) . .
Yb2 N6 C74 C73 1.3(10) . .
C75 O10 C74 N6 1.5(10) . .
C75 O10 C74 C73 -178.9(7) . .
N5 C73 C74 N6 3.4(12) . .
C72 C73 C74 N6 -174.6(9) . .
N5 C73 C74 O10 -176.3(7) . .
C72 C73 C74 O10 5.7(12) . .
C74 O10 C75 C76 -1.4(8) . .
C74 N6 C76 C77 -122.8(7) . .
Yb2 N6 C76 C77 55.0(9) . .
C74 N6 C76 C75 -0.2(9) . .
Yb2 N6 C76 C75 177.7(5) . .
O10 C75 C76 N6 0.9(8) . .
O10 C75 C76 C77 123.3(7) . .
N6 C76 C77 C78 -130.7(8) . .
C75 C76 C77 C78 112.9(9) . .
N6 C76 C77 C82 49.9(9) . .
C75 C76 C77 C82 -66.5(9) . .
C82 C77 C78 C79 2.1(15) . .
C76 C77 C78 C79 -177.3(9) . .
C77 C78 C79 C80 -2.8(17) . .
C78 C79 C80 C81 2.2(17) . .
C79 C80 C81 C82 -0.9(15) . .
C78 C77 C82 C81 -0.6(12) . .
C76 C77 C82 C81 178.8(7) . .
C80 C81 C82 C77 0.1(13) . .
Yb2 O15 C84 C85 -5.2(15) . .
Yb2 O15 C84 C83 178.6(7) . .
F16 C83 C84 O15 -39.0(16) . .
F17 C83 C84 O15 -171.0(16) . .
F18 C83 C84 O15 81.9(16) . .
F16 C83 C84 C85 144.1(11) . .
F17 C83 C84 C85 12(2) . .
F18 C83 C84 C85 -95.0(16) . .
O15 C84 C85 C86 -2.7(17) . .
C83 C84 C85 C86 173.4(9) . .
Yb2 O16 C86 C85 13.9(13) . .
Yb2 O16 C86 C87 -167.9(5) . .
C84 C85 C86 O16 -0.3(14) . .
C84 C85 C86 C87 -178.3(8) . .
O16 C86 C87 C90 -175.2(6) . .
C85 C86 C87 C90 3.0(12) . .
O16 C86 C87 C88 3.4(10) . .
C85 C86 C87 C88 -178.4(8) . .
C90 C87 C88 C89 4.0(10) . .
C86 C87 C88 C89 -174.7(6) . .
C87 C88 C89 C88 -2.0(5) . 2_655
C88 C87 C90 C87 -2.0(5) . 2_655
C86 C87 C90 C87 176.5(8) . 2_655
C96 C91 C92 C93 -1.3(13) . .
C97 C91 C92 C93 177.9(8) . .
C91 C92 C93 C94 2.5(15) . .
C92 C93 C94 C95 -3.8(18) . .
C93 C94 C95 C96 4.0(19) . .
C92 C91 C96 C95 1.5(15) . .
C97 C91 C96 C95 -177.6(10) . .
C94 C95 C96 C91 -2.9(18) . .
C99 N7 C97 C91 -119.8(8) . .
Yb3 N7 C97 C91 54.9(10) . .
C99 N7 C97 C98 2.1(9) . .
Yb3 N7 C97 C98 176.8(5) . .
C92 C91 C97 N7 48.6(10) . .
C96 C91 C97 N7 -132.3(9) . .
C92 C91 C97 C98 -67.0(11) . .
C96 C91 C97 C98 112.1(10) . .
C99 O17 C98 C97 -1.8(9) . .
N7 C97 C98 O17 -0.1(8) . .
C91 C97 C98 O17 120.7(8) . .
C97 N7 C99 O17 -3.8(10) . .
Yb3 N7 C99 O17 -179.3(5) . .
C97 N7 C99 C100 -179.7(8) . .
Yb3 N7 C99 C100 4.7(11) . .
C98 O17 C99 N7 3.7(10) . .
C98 O17 C99 C100 179.8(8) . .
C104 N8 C100 C101 -1.5(13) . .
Yb3 N8 C100 C101 168.3(7) . .
C104 N8 C100 C99 -175.3(8) . .
Yb3 N8 C100 C99 -5.5(10) . .
N7 C99 C100 N8 0.6(12) . .
O17 C99 C100 N8 -175.4(7) . .
N7 C99 C100 C101 -173.3(9) . .
O17 C99 C100 C101 10.8(13) . .
N8 C100 C101 C102 4.5(15) . .
C99 C100 C101 C102 177.7(10) . .
C100 C101 C102 C103 -5.1(17) . .
C101 C102 C103 C104 3.0(19) . .
C100 N8 C104 C103 -0.8(14) . .
Yb3 N8 C104 C103 -170.5(8) . .
C100 N8 C104 C105 175.7(8) . .
Yb3 N8 C104 C105 6.0(10) . .
C102 C103 C104 N8 0.0(18) . .
C102 C103 C104 C105 -176.1(11) . .
C107 N9 C105 O18 1.6(11) . .
Yb3 N9 C105 O18 170.2(6) . .
C107 N9 C105 C104 -177.5(8) . .
Yb3 N9 C105 C104 -8.9(12) . .
C106 O18 C105 N9 -4.5(12) . .
C106 O18 C105 C104 174.6(8) . .
N8 C104 C105 N9 2.1(13) . .
C103 C104 C105 N9 178.5(11) . .
N8 C104 C105 O18 -177.0(8) . .
C103 C104 C105 O18 -0.6(15) . .
C105 O18 C106 C107 5.1(10) . .
C105 N9 C107 C108 -118.4(9) . .
Yb3 N9 C107 C108 75.2(9) . .
C105 N9 C107 C106 2.0(10) . .
Yb3 N9 C107 C106 -164.4(6) . .
O18 C106 C107 N9 -4.4(10) . .
O18 C106 C107 C108 117.4(9) . .
N9 C107 C108 C109 53.6(11) . .
C106 C107 C108 C109 -62.3(11) . .
N9 C107 C108 C113 -129.8(9) . .
C106 C107 C108 C113 114.3(10) . .
C113 C108 C109 C110 1.9(12) . .
C107 C108 C109 C110 178.8(8) . .
C108 C109 C110 C111 -3.2(14) . .
C109 C110 C111 C112 2.1(15) . .
C110 C111 C112 C113 0.2(14) . .
C111 C112 C113 C108 -1.4(14) . .
C109 C108 C113 C112 0.3(13) . .
C107 C108 C113 C112 -176.5(8) . .
Yb3 O19 C115 C116 -1.8(13) . .
Yb3 O19 C115 C114 -178.5(5) . .
F21 C114 C115 O19 -61.8(11) . .
F19 C114 C115 O19 177.1(8) . .
F20 C114 C115 O19 60.8(10) . .
F21 C114 C115 C116 121.0(9) . .
F19 C114 C115 C116 -0.1(12) . .
F20 C114 C115 C116 -116.4(9) . .
O19 C115 C116 C117 -7.8(14) . .
C114 C115 C116 C117 168.8(7) . .
Yb3 O20 C117 C116 7.9(12) . .
Yb3 O20 C117 C118 -169.9(5) . .
C115 C116 C117 O20 5.2(12) . .
C115 C116 C117 C118 -177.0(7) . .
O20 C117 C118 C119 -170.5(7) . .
C116 C117 C118 C119 11.6(12) . .
O20 C117 C118 C123 2.1(10) . .
C116 C117 C118 C123 -175.8(7) . .
C123 C118 C119 C120 0.9(11) . .
C117 C118 C119 C120 173.3(7) . .
C118 C119 C120 C121 -1.5(11) . .
C118 C119 C120 C124 177.8(6) . .
C119 C120 C121 C122 2.0(10) . .
C124 C120 C121 C122 -177.3(6) . .
C120 C121 C122 C123 -1.9(11) . .
C121 C122 C123 C118 1.3(11) . .
C119 C118 C123 C122 -0.8(11) . .
C117 C118 C123 C122 -173.8(7) . .
Yb4 O27 C124 C125 13.4(11) . .
Yb4 O27 C124 C120 -168.1(5) . .
C121 C120 C124 O27 13.8(9) . .
C119 C120 C124 O27 -165.5(6) . .
C121 C120 C124 C125 -167.6(7) . .
C119 C120 C124 C125 13.1(10) . .
O27 C124 C125 C126 4.5(12) . .
C120 C124 C125 C126 -174.0(7) . .
Yb4 O28 C126 C125 -18.1(12) . .
Yb4 O28 C126 C127 167.5(5) . .
C124 C125 C126 O28 -0.4(13) . .
C124 C125 C126 C127 174.0(7) . .
O28 C126 C127 F22 89.7(9) . .
C125 C126 C127 F22 -85.5(9) . .
O28 C126 C127 F24 -147.4(8) . .
C125 C126 C127 F24 37.4(11) . .
O28 C126 C127 F23 -29.2(10) . .
C125 C126 C127 F23 155.6(7) . .
Yb3 O21 C129 C130 21.6(11) . .
Yb3 O21 C129 C128 -163.8(5) . .
F25 C128 C129 O21 -71.6(9) . .
F27 C128 C129 O21 46.5(9) . .
F26 C128 C129 O21 167.1(6) . .
F25 C128 C129 C130 103.4(8) . .
F27 C128 C129 C130 -138.5(7) . .
F26 C128 C129 C130 -17.8(10) . .
O21 C129 C130 C131 4.9(12) . .
C128 C129 C130 C131 -169.5(7) . .
Yb3 O22 C131 C130 -46.8(10) . .
Yb3 O22 C131 C132 135.0(6) . .
C129 C130 C131 O22 5.4(11) . .
C129 C130 C131 C132 -176.4(7) . .
O22 C131 C132 C133 -153.7(7) . .
C130 C131 C132 C133 28.0(11) . .
O22 C131 C132 C137 24.9(10) . .
C130 C131 C132 C137 -153.4(7) . .
C137 C132 C133 C134 -1.4(11) . .
C131 C132 C133 C134 177.2(7) . .
C132 C133 C134 C135 1.4(11) . .
C133 C134 C135 C136 0.2(12) . .
C134 C135 C136 C137 -1.6(11) . .
C134 C135 C136 C138 -178.0(7) . .
C135 C136 C137 C132 1.6(11) . .
C138 C136 C137 C132 177.9(7) . .
C133 C132 C137 C136 -0.1(11) . .
C131 C132 C137 C136 -178.8(7) . .
Yb3 O23 C138 C139 -27.9(12) 2_656 .
Yb3 O23 C138 C136 154.6(5) 2_656 .
C137 C136 C138 O23 -169.8(7) . .
C135 C136 C138 O23 6.4(10) . .
C137 C136 C138 C139 12.7(12) . .
C135 C136 C138 C139 -171.1(8) . .
O23 C138 C139 C140 8.6(14) . .
C136 C138 C139 C140 -174.1(8) . .
Yb3 O24 C140 C139 2.8(15) 2_656 .
Yb3 O24 C140 C141 -179.7(7) 2_656 .
C138 C139 C140 O24 3.5(16) . .
C138 C139 C140 C141 -173.9(10) . .
O24 C140 C141 F28 67.3(15) . .
C139 C140 C141 F28 -114.9(13) . .
O24 C140 C141 F30 -161.1(10) . .
C139 C140 C141 F30 16.6(17) . .
O24 C140 C141 F29 -45.1(15) . .
C139 C140 C141 F29 132.7(11) . .
C147 C142 C143 C144 1.1(12) . .
C148 C142 C143 C144 -179.6(7) . .
C142 C143 C144 C145 -1.7(12) . .
C143 C144 C145 C146 2.0(13) . .
C144 C145 C146 C147 -1.7(14) . .
C145 C146 C147 C142 1.0(13) . .
C143 C142 C147 C146 -0.7(12) . .
C148 C142 C147 C146 180.0(8) . .
C150 N10 C148 C142 -120.7(7) . .
Yb4 N10 C148 C142 58.4(9) . .
C150 N10 C148 C149 -1.0(9) . .
Yb4 N10 C148 C149 178.1(5) . .
C143 C142 C148 N10 58.1(10) . .
C147 C142 C148 N10 -122.6(8) . .
C143 C142 C148 C149 -55.0(10) . .
C147 C142 C148 C149 124.4(8) . .
C150 O25 C149 C148 -2.6(9) . .
N10 C148 C149 O25 2.2(9) . .
C142 C148 C149 O25 119.3(7) . .
C148 N10 C150 O25 -0.7(9) . .
Yb4 N10 C150 O25 -180.0(5) . .
C148 N10 C150 C151 178.7(7) . .
Yb4 N10 C150 C151 -0.6(10) . .
C149 O25 C150 N10 2.3(9) . .
C149 O25 C150 C151 -177.2(7) . .
C155 N11 C151 C152 3.0(10) . .
Yb4 N11 C151 C152 172.6(5) . .
C155 N11 C151 C150 -173.0(6) . .
Yb4 N11 C151 C150 -3.4(8) . .
N10 C150 C151 N11 2.6(10) . .
O25 C150 C151 N11 -178.0(6) . .
N10 C150 C151 C152 -173.3(7) . .
O25 C150 C151 C152 6.1(11) . .
N11 C151 C152 C153 -0.4(11) . .
C150 C151 C152 C153 175.1(7) . .
C151 C152 C153 C154 -2.0(11) . .
C152 C153 C154 C155 1.7(11) . .
C151 N11 C155 C154 -3.3(10) . .
Yb4 N11 C155 C154 -173.0(5) . .
C151 N11 C155 C156 174.4(6) . .
Yb4 N11 C155 C156 4.8(8) . .
C153 C154 C155 N11 1.0(11) . .
C153 C154 C155 C156 -176.5(7) . .
C158 N12 C156 O26 -0.8(8) . .
Yb4 N12 C156 O26 171.3(5) . .
C158 N12 C156 C155 -177.3(7) . .
Yb4 N12 C156 C155 -5.1(9) . .
C157 O26 C156 N12 -5.6(8) . .
C157 O26 C156 C155 171.1(6) . .
N11 C155 C156 N12 0.3(10) . .
C154 C155 C156 N12 178.0(7) . .
N11 C155 C156 O26 -176.2(6) . .
C154 C155 C156 O26 1.5(10) . .
C156 O26 C157 C158 9.1(7) . .
C156 N12 C158 C159 -117.0(7) . .
Yb4 N12 C158 C159 72.5(8) . .
C156 N12 C158 C157 6.5(8) . .
Yb4 N12 C158 C157 -164.0(5) . .
O26 C157 C158 C159 113.6(7) . .
O26 C157 C158 N12 -9.3(8) . .
N12 C158 C159 C160 48.3(10) . .
C157 C158 C159 C160 -68.4(9) . .
N12 C158 C159 C164 -133.7(7) . .
C157 C158 C159 C164 109.6(8) . .
C164 C159 C160 C161 -0.1(13) . .
C158 C159 C160 C161 177.9(8) . .
C159 C160 C161 C162 -1.2(14) . .
C160 C161 C162 C163 0.8(15) . .
C161 C162 C163 C164 1.0(15) . .
C160 C159 C164 C163 1.9(12) . .
C158 C159 C164 C163 -176.2(8) . .
C162 C163 C164 C159 -2.3(13) . .
Yb4 O29 C166 C167 14.2(11) . .
Yb4 O29 C166 C165 -166.5(5) . .
F32 C165 C166 O29 167.4(7) . .
F33 C165 C166 O29 43.3(10) . .
F31 C165 C166 O29 -74.3(9) . .
F32 C165 C166 C167 -13.2(12) . .
F33 C165 C166 C167 -137.4(8) . .
F31 C165 C166 C167 105.1(8) . .
O29 C166 C167 C168 12.8(13) . .
C165 C166 C167 C168 -166.4(7) . .
Yb4 O30 C168 C167 -47.4(9) . .
Yb4 O30 C168 C169 134.7(5) . .
C166 C167 C168 O30 1.5(11) . .
C166 C167 C168 C169 179.2(7) . .
O30 C168 C169 C170 22.4(9) . .
C167 C168 C169 C170 -155.4(7) . .
O30 C168 C169 C174 -151.5(7) . .
C167 C168 C169 C174 30.6(10) . .
C174 C169 C170 C171 -2.7(10) . .
C168 C169 C170 C171 -176.9(6) . .
C169 C170 C171 C172 3.2(10) . .
C169 C170 C171 C175 -179.3(6) . .
C170 C171 C172 C173 -1.4(11) . .
C175 C171 C172 C173 -179.0(6) . .
C171 C172 C173 C174 -0.7(11) . .
C170 C169 C174 C173 0.5(10) . .
C168 C169 C174 C173 174.4(6) . .
C172 C173 C174 C169 1.2(11) . .
Yb4 O31 C175 C176 -26.4(12) 2_656 .
Yb4 O31 C175 C171 154.5(5) 2_656 .
C170 C171 C175 O31 -172.7(7) . .
C172 C171 C175 O31 4.8(10) . .
C170 C171 C175 C176 8.1(11) . .
C172 C171 C175 C176 -174.4(8) . .
O31 C175 C176 C177 3.7(14) . .
C171 C175 C176 C177 -177.2(8) . .
Yb4 O32 C177 C176 2.3(15) 2_656 .
Yb4 O32 C177 C179 168.3(13) 2_656 .
Yb4 O32 C177 C178 -167.2(15) 2_656 .
C175 C176 C177 O32 7.7(16) . .
C175 C176 C177 C179 -157.6(15) . .
C175 C176 C177 C178 177.2(16) . .
F39 C179 C177 O32 -166(2) . .
F38 C179 C177 O32 71(3) . .
F37 C179 C177 O32 -43(3) . .
F39 C179 C177 C176 1(3) . .
F38 C179 C177 C176 -121(2) . .
F37 C179 C177 C176 124.2(19) . .
F35 C178 C177 O32 3(4) . .
F36 C178 C177 O32 -121(2) . .
F34 C178 C177 O32 124.9(19) . .
F35 C178 C177 C176 -168(3) . .
F36 C178 C177 C176 68(3) . .
F34 C178 C177 C176 -46(3) . .
C182 O33 C180 O34 -2.5(16) . .
C182 O33 C180 C189 174.2(11) . .
C180 O33 C182 C183 -179.3(10) . .
C186 O36 C184 O35 -8.8(16) . .
C186 O36 C184 C188 177.6(9) . .
C184 O36 C186 C187 -88.4(11) . .
